data_7710234
loop_
_publ_author_name
'Garg, Palak'
'Dange, Deepak'
'Jiang, Yixiao'
'Jones, Cameron'

_publ_section_title
;
 Facile activation of inert small molecules using a 1,2-disilylene
;
_journal_name_full 'Dalton Transactions'
_journal_paper_doi 10.1039/D2DT00721E
_journal_year 2022
_chemical_formula_sum 'C82.5 H118 N6 Si2'
_chemical_formula_weight 1250.00
_space_group_crystal_system monoclinic
_space_group_IT_number 9
_space_group_name_Hall 'C -2yc'
_space_group_name_H-M_alt 'C 1 c 1'
_atom_sites_solution_hydrogens geom
_audit_creation_method SHELXL-2016/6
_audit_update_record
;
2022-02-25 deposited with the CCDC.	2022-05-04 downloaded from the CCDC.
;
_cell_angle_alpha 90
_cell_angle_beta 91.4100(10)
_cell_angle_gamma 90
_cell_formula_units_Z 8
_cell_length_a 18.12570(10)
_cell_length_b 23.69450(10)
_cell_length_c 35.26610(10)
_cell_measurement_reflns_used 408260
_cell_measurement_temperature 123(2)
_cell_measurement_theta_max 77.2800
_cell_measurement_theta_min 3.6920
_cell_volume 15141.48(11)
_computing_cell_refinement 'CrysAlisPro 1.171.39.46 (Rigaku OD, 2018)'
_computing_data_collection 'CrysAlisPro 1.171.39.46 (Rigaku OD, 2018)'
_computing_data_reduction 'CrysAlisPro 1.171.39.46 (Rigaku OD, 2018)'
_computing_molecular_graphics xseed
_computing_publication_material Ciftab
_computing_structure_refinement 'SHELXL-2016/6 (Sheldrick, 2016)'
_computing_structure_solution 'SHELXT 2014/5 (Sheldrick, 2014)'
_diffrn_ambient_temperature 123(2)
_diffrn_measured_fraction_theta_full 0.998
_diffrn_measured_fraction_theta_max 0.998
_diffrn_measurement_device_type 'XtaLAB Synergy, Dualflex, HyPix'
_diffrn_radiation_type CuK\a
_diffrn_radiation_wavelength 1.54178
_diffrn_reflns_av_R_equivalents 0.0427
_diffrn_reflns_av_unetI/netI 0.0164
_diffrn_reflns_Laue_measured_fraction_full 0.998
_diffrn_reflns_Laue_measured_fraction_max 0.998
_diffrn_reflns_limit_h_max 21
_diffrn_reflns_limit_h_min -21
_diffrn_reflns_limit_k_max 28
_diffrn_reflns_limit_k_min -26
_diffrn_reflns_limit_l_max 42
_diffrn_reflns_limit_l_min -42
_diffrn_reflns_number 290456
_diffrn_reflns_point_group_measured_fraction_full 0.998
_diffrn_reflns_point_group_measured_fraction_max 0.998
_diffrn_reflns_theta_full 67.679
_diffrn_reflns_theta_max 68.998
_diffrn_reflns_theta_min 6.587
_diffrn_source 'micro-focus sealed X-ray tube'
_exptl_absorpt_coefficient_mu 0.765
_exptl_absorpt_correction_T_max 1.00000
_exptl_absorpt_correction_T_min 0.75575
_exptl_absorpt_correction_type multi-scan
_exptl_absorpt_process_details
;
CrysAlisPro 1.171.40.81a (Rigaku Oxford Diffraction, 2020)
Empirical absorption correction using spherical harmonics,
implemented in SCALE3 ABSPACK scaling algorithm.
;
_exptl_crystal_colour 'dark red'
_exptl_crystal_density_diffrn 1.097
_exptl_crystal_description block
_exptl_crystal_F_000 5464
_exptl_crystal_size_max 0.150
_exptl_crystal_size_mid 0.110
_exptl_crystal_size_min 0.100
_refine_diff_density_max 0.630
_refine_diff_density_min -0.395
_refine_diff_density_rms 0.041
_refine_ls_abs_structure_details
;
 Refined as an inversion twin.
;
_refine_ls_abs_structure_Flack 0.232(15)
_refine_ls_extinction_method none
_refine_ls_goodness_of_fit_ref 1.019
_refine_ls_hydrogen_treatment constr
_refine_ls_matrix_type full
_refine_ls_number_parameters 1724
_refine_ls_number_reflns 28055
_refine_ls_number_restraints 48
_refine_ls_restrained_S_all 1.034
_refine_ls_R_factor_all 0.0387
_refine_ls_R_factor_gt 0.0387
_refine_ls_shift/su_max 0.001
_refine_ls_shift/su_mean 0.000
_refine_ls_structure_factor_coef Fsqd
_refine_ls_weighting_details 'w=1/[\s^2^(Fo^2^)+(0.0673P)^2^+10.2419P] where P=(Fo^2^+2Fc^2^)/3'
_refine_ls_weighting_scheme calc
_refine_ls_wR_factor_gt 0.1053
_refine_ls_wR_factor_ref 0.1054
_reflns_Friedel_coverage 0.999
_reflns_Friedel_fraction_full 0.998
_reflns_Friedel_fraction_max 0.998
_reflns_number_gt 27985
_reflns_number_total 28055
_reflns_threshold_expression 'I > 2\s(I)'
_cod_data_source_file d2dt00721e2.cif
_cod_data_source_block Cj1519
_cod_original_sg_symbol_H-M 'C c'
_cod_original_formula_sum 'C82.50 H118 N6 Si2'
_cod_database_code 7710234
_shelx_shelxl_version_number 2016/6
_shelx_space_group_comment
;
The symmetry employed for this shelxl refinement is uniquely defined
by the following loop, which should always be used as a source of
symmetry information in preference to the above space-group names.
They are only intended as comments.
;
_shelx_estimated_absorpt_t_min 0.894
_shelx_estimated_absorpt_t_max 0.927

loop_
_space_group_symop_operation_xyz
'x, y, z'
'x, -y, z+1/2'
'x+1/2, y+1/2, z'
'x+1/2, -y+1/2, z+1/2'

loop_
_atom_site_label
_atom_site_type_symbol
_atom_site_fract_x
_atom_site_fract_y
_atom_site_fract_z
_atom_site_U_iso_or_equiv
_atom_site_adp_type
_atom_site_occupancy
_atom_site_site_symmetry_order
_atom_site_calc_flag
_atom_site_refinement_flags_posn
_atom_site_refinement_flags_adp
_atom_site_refinement_flags_occupancy
_atom_site_disorder_assembly
_atom_site_disorder_group
Si1 Si 0.51300(3) 0.95434(3) 0.43656(2) 0.01834(13) Uani 1 1 d . . . . .
N1 N 0.40348(12) 0.94067(9) 0.37853(6) 0.0238(4) Uani 1 1 d . . . . .
C1 C 0.35094(15) 0.90448(11) 0.35677(8) 0.0279(6) Uani 1 1 d . . . . .
Si2 Si 0.49528(3) 0.85246(3) 0.42004(2) 0.01623(13) Uani 1 1 d . . . . .
N2 N 0.56844(15) 0.86302(11) 0.49063(7) 0.0351(6) Uani 1 1 d . . . . .
C2 C 0.30500(18) 0.94355(14) 0.33095(10) 0.0421(8) Uani 1 1 d . . . . .
H2A H 0.283193 0.973538 0.346190 0.063 Uiso 1 1 calc R U . . .
H2B H 0.265634 0.921789 0.318237 0.063 Uiso 1 1 calc R U . . .
H2C H 0.336767 0.960343 0.311898 0.063 Uiso 1 1 calc R U . . .
Si3 Si 0.51264(3) 0.57930(3) 0.65609(2) 0.01705(13) Uani 1 1 d . . . . .
N3 N 0.48937(12) 1.02627(9) 0.45623(6) 0.0252(5) Uani 1 1 d . . . . .
C3 C 0.29906(15) 0.87506(13) 0.38430(9) 0.0330(6) Uani 1 1 d . . . . .
H3A H 0.327470 0.848777 0.400382 0.049 Uiso 1 1 calc R U . . .
H3B H 0.261071 0.854227 0.369846 0.049 Uiso 1 1 calc R U . . .
H3C H 0.275543 0.903405 0.400232 0.049 Uiso 1 1 calc R U . . .
Si4 Si 0.49382(3) 0.47892(3) 0.63635(2) 0.01837(13) Uani 1 1 d . . . . .
N4 N 0.56878(11) 1.01062(9) 0.41331(6) 0.0186(4) Uani 1 1 d . . . . .
C4 C 0.38985(16) 0.86133(12) 0.33239(8) 0.0294(6) Uani 1 1 d . . . . .
H4A H 0.423938 0.880741 0.315634 0.044 Uiso 1 1 calc R U . . .
H4B H 0.353188 0.840464 0.317062 0.044 Uiso 1 1 calc R U . . .
H4C H 0.417508 0.834961 0.348752 0.044 Uiso 1 1 calc R U . . .
N5 N 0.56072(11) 0.79973(9) 0.39946(6) 0.0206(4) Uani 1 1 d . . . . .
C5 C 0.45137(13) 0.91763(10) 0.40230(7) 0.0190(5) Uani 1 1 d . . . . .
N6 N 0.45616(11) 0.77922(8) 0.42326(6) 0.0181(4) Uani 1 1 d . . . . .
C6 C 0.53744(14) 0.88860(11) 0.46124(7) 0.0234(5) Uani 1 1 d . . . . .
N7 N 0.44282(15) 0.57334(10) 0.58397(6) 0.0315(5) Uani 1 1 d . . . . .
C7 C 0.5912(2) 0.89580(15) 0.52446(8) 0.0458(9) Uani 1 1 d . . . . .
N8 N 0.60065(11) 0.48751(9) 0.69622(6) 0.0213(4) Uani 1 1 d . . . . .
C8 C 0.5251(3) 0.92531(19) 0.54161(9) 0.0598(12) Uani 1 1 d . . . . .
H8A H 0.504199 0.952394 0.523288 0.090 Uiso 1 1 calc R U . . .
H8B H 0.541009 0.945285 0.564726 0.090 Uiso 1 1 calc R U . . .
H8C H 0.487583 0.897228 0.547827 0.090 Uiso 1 1 calc R U . . .
N9 N 0.44811(11) 0.63185(9) 0.67810(6) 0.0204(4) Uani 1 1 d . . . . .
C9 C 0.6510(2) 0.93909(14) 0.51531(9) 0.0432(8) Uani 1 1 d . . . . .
H9A H 0.692089 0.920017 0.503119 0.065 Uiso 1 1 calc R U . . .
H9B H 0.668783 0.957086 0.538818 0.065 Uiso 1 1 calc R U . . .
H9C H 0.630259 0.967838 0.498141 0.065 Uiso 1 1 calc R U . . .
N10 N 0.55344(11) 0.65199(9) 0.65481(6) 0.0189(4) Uani 1 1 d . . . . .
C10 C 0.6231(3) 0.85262(19) 0.55300(11) 0.0789(18) Uani 1 1 d . . . . .
H10G H 0.587534 0.821929 0.556280 0.118 Uiso 1 1 calc R U . . .
H10H H 0.632744 0.871189 0.577449 0.118 Uiso 1 1 calc R U . . .
H10I H 0.669225 0.837214 0.543460 0.118 Uiso 1 1 calc R U . . .
N11 N 0.51752(12) 0.40860(9) 0.61482(6) 0.0241(4) Uani 1 1 d . . . . .
C11 C 0.45042(17) 1.05389(12) 0.48598(8) 0.0325(6) Uani 1 1 d . . . . .
N12 N 0.43625(12) 0.42174(9) 0.65728(6) 0.0195(4) Uani 1 1 d . . . . .
C12 C 0.37366(17) 1.04426(12) 0.48810(9) 0.0343(7) Uani 1 1 d . . . . .
C13 C 0.3347(2) 1.07377(15) 0.51520(11) 0.0481(9) Uani 1 1 d . . . . .
H13 H 0.283145 1.067530 0.517107 0.058 Uiso 1 1 calc R U . . .
C14 C 0.3689(2) 1.11174(18) 0.53930(12) 0.0601(12) Uani 1 1 d . . . . .
H14 H 0.340794 1.132830 0.556746 0.072 Uiso 1 1 calc R U . . .
C15 C 0.4446(2) 1.11899(17) 0.53794(11) 0.0556(11) Uani 1 1 d . . . . .
H15 H 0.468042 1.144274 0.555317 0.067 Uiso 1 1 calc R U . . .
C16 C 0.48733(19) 1.09051(15) 0.51200(10) 0.0435(8) Uani 1 1 d . . . . .
C17 C 0.5704(2) 1.09959(17) 0.51453(10) 0.0492(9) Uani 1 1 d . . . . .
H17 H 0.593448 1.078363 0.493350 0.059 Uiso 1 1 calc R U . . .
C18 C 0.5905(2) 1.16287(18) 0.51055(12) 0.0639(13) Uani 1 1 d . . . . .
H18A H 0.570381 1.184056 0.531797 0.096 Uiso 1 1 calc R U . . .
H18B H 0.569622 1.177512 0.486624 0.096 Uiso 1 1 calc R U . . .
H18C H 0.644341 1.167053 0.510719 0.096 Uiso 1 1 calc R U . . .
C19 C 0.6023(2) 1.0771(2) 0.55206(12) 0.0643(12) Uani 1 1 d . . . . .
H19A H 0.584818 1.100348 0.572983 0.096 Uiso 1 1 calc R U . . .
H19B H 0.656358 1.078516 0.551686 0.096 Uiso 1 1 calc R U . . .
H19C H 0.586335 1.037982 0.555601 0.096 Uiso 1 1 calc R U . . .
C20 C 0.33251(15) 1.00530(12) 0.46078(9) 0.0312(6) Uani 1 1 d . . . . .
H20 H 0.368321 0.976258 0.452034 0.037 Uiso 1 1 calc R U . . .
C21 C 0.3057(2) 1.03832(14) 0.42605(11) 0.0432(7) Uani 1 1 d . . . . .
H21A H 0.271992 1.068216 0.433892 0.065 Uiso 1 1 calc R U . . .
H21B H 0.279852 1.012806 0.408361 0.065 Uiso 1 1 calc R U . . .
H21C H 0.348098 1.055188 0.413560 0.065 Uiso 1 1 calc R U . . .
C22 C 0.2693(2) 0.97414(15) 0.47985(11) 0.0458(8) Uani 1 1 d . . . . .
H22A H 0.287150 0.958042 0.503971 0.069 Uiso 1 1 calc R U . . .
H22B H 0.251174 0.943788 0.463194 0.069 Uiso 1 1 calc R U . . .
H22C H 0.229043 1.000664 0.484587 0.069 Uiso 1 1 calc R U . . .
C23 C 0.53347(14) 1.05169(11) 0.43118(7) 0.0230(5) Uani 1 1 d . . . . .
C24 C 0.53864(15) 1.11255(11) 0.42329(8) 0.0271(6) Uani 1 1 d . . . . .
C25 C 0.47668(17) 1.14698(12) 0.42460(11) 0.0381(7) Uani 1 1 d . . . . .
H25 H 0.430952 1.131780 0.432350 0.046 Uiso 1 1 calc R U . . .
C26 C 0.48140(18) 1.20349(13) 0.41464(12) 0.0458(9) Uani 1 1 d . . . . .
H26 H 0.438301 1.226263 0.415131 0.055 Uiso 1 1 calc R U . . .
C27 C 0.54791(17) 1.22770(12) 0.40390(10) 0.0366(7) Uani 1 1 d . . . . .
C28 C 0.60995(15) 1.19294(12) 0.40375(8) 0.0291(6) Uani 1 1 d . . . . .
H28 H 0.656197 1.208482 0.397130 0.035 Uiso 1 1 calc R U . . .
C29 C 0.60568(15) 1.13618(11) 0.41305(8) 0.0255(5) Uani 1 1 d . . . . .
H29 H 0.648674 1.113294 0.412444 0.031 Uiso 1 1 calc R U . . .
C30 C 0.55606(18) 1.28911(13) 0.39134(12) 0.0464(9) Uani 1 1 d . . . . .
C31 C 0.4838(3) 1.32125(16) 0.3931(2) 0.097(2) Uani 1 1 d . U . . .
H31A H 0.467078 1.321898 0.419331 0.146 Uiso 1 1 calc R U . . .
H31B H 0.446472 1.302601 0.376891 0.146 Uiso 1 1 calc R U . . .
H31C H 0.491073 1.360011 0.384257 0.146 Uiso 1 1 calc R U . . .
C32 C 0.6146(2) 1.31829(16) 0.41679(14) 0.0607(11) Uani 1 1 d . . . . .
H32A H 0.621112 1.357316 0.408311 0.091 Uiso 1 1 calc R U . . .
H32B H 0.661511 1.298006 0.415179 0.091 Uiso 1 1 calc R U . . .
H32C H 0.598406 1.318143 0.443101 0.091 Uiso 1 1 calc R U . . .
C33 C 0.5840(3) 1.29077(17) 0.35012(13) 0.0598(10) Uani 1 1 d . . . . .
H33A H 0.546861 1.273890 0.332947 0.090 Uiso 1 1 calc R U . . .
H33B H 0.630203 1.269455 0.348719 0.090 Uiso 1 1 calc R U . . .
H33C H 0.592648 1.330019 0.342668 0.090 Uiso 1 1 calc R U . . .
C34 C 0.61636(13) 1.01606(10) 0.38146(7) 0.0194(5) Uani 1 1 d . . . . .
C35 C 0.59121(14) 1.03960(10) 0.34684(7) 0.0230(5) Uani 1 1 d . . . . .
C36 C 0.64260(17) 1.04636(12) 0.31831(8) 0.0296(6) Uani 1 1 d . . . . .
H36 H 0.627268 1.063091 0.294935 0.035 Uiso 1 1 calc R U . . .
C37 C 0.71521(17) 1.02935(13) 0.32320(8) 0.0341(6) Uani 1 1 d . . . . .
H37 H 0.749223 1.034867 0.303466 0.041 Uiso 1 1 calc R U . . .
C38 C 0.73814(15) 1.00433(12) 0.35684(9) 0.0305(6) Uani 1 1 d . . . . .
H38 H 0.787721 0.991783 0.359825 0.037 Uiso 1 1 calc R U . . .
C39 C 0.68958(14) 0.99724(11) 0.38644(7) 0.0224(5) Uani 1 1 d . . . . .
C40 C 0.71734(14) 0.97280(11) 0.42427(8) 0.0268(5) Uani 1 1 d . . . . .
H40 H 0.674362 0.954830 0.436794 0.032 Uiso 1 1 calc R U . . .
C41 C 0.7455(2) 1.02013(14) 0.45000(9) 0.0409(7) Uani 1 1 d . . . . .
H41A H 0.762691 1.004255 0.474313 0.061 Uiso 1 1 calc R U . . .
H41B H 0.705513 1.047021 0.454341 0.061 Uiso 1 1 calc R U . . .
H41C H 0.786453 1.039573 0.437911 0.061 Uiso 1 1 calc R U . . .
C42 C 0.77632(18) 0.92776(14) 0.41984(11) 0.0425(8) Uani 1 1 d . . . . .
H42A H 0.759017 0.899492 0.401390 0.064 Uiso 1 1 calc R U . . .
H42B H 0.786251 0.909502 0.444374 0.064 Uiso 1 1 calc R U . . .
H42C H 0.821688 0.945274 0.410910 0.064 Uiso 1 1 calc R U . . .
C43 C 0.51146(15) 1.05628(12) 0.33812(8) 0.0285(6) Uani 1 1 d . . . . .
H43 H 0.482905 1.051838 0.361837 0.034 Uiso 1 1 calc R U . . .
C44 C 0.47798(18) 1.01686(14) 0.30799(9) 0.0381(7) Uani 1 1 d . . . . .
H44A H 0.508071 1.017865 0.285288 0.057 Uiso 1 1 calc R U . . .
H44B H 0.427655 1.029183 0.301422 0.057 Uiso 1 1 calc R U . . .
H44C H 0.476740 0.978263 0.317939 0.057 Uiso 1 1 calc R U . . .
C45 C 0.50458(18) 1.11788(13) 0.32501(10) 0.0392(7) Uani 1 1 d . . . . .
H45A H 0.526769 1.142757 0.344341 0.059 Uiso 1 1 calc R U . . .
H45B H 0.452335 1.127510 0.321228 0.059 Uiso 1 1 calc R U . . .
H45C H 0.530247 1.122708 0.301089 0.059 Uiso 1 1 calc R U . . .
C46 C 0.63526(14) 0.79865(11) 0.38654(8) 0.0257(5) Uani 1 1 d . . . . .
C47 C 0.69296(15) 0.77424(12) 0.40842(10) 0.0352(7) Uani 1 1 d . . . . .
C48 C 0.76341(17) 0.77510(14) 0.39236(14) 0.0510(10) Uani 1 1 d . . . . .
H48 H 0.803381 0.758035 0.405998 0.061 Uiso 1 1 calc R U . . .
C49 C 0.77677(18) 0.79934(15) 0.35809(14) 0.0550(11) Uani 1 1 d . . . . .
H49 H 0.825125 0.798976 0.348299 0.066 Uiso 1 1 calc R U . . .
C50 C 0.72002(18) 0.82418(14) 0.33794(11) 0.0432(8) Uani 1 1 d . . . . .
H50 H 0.729717 0.841648 0.314330 0.052 Uiso 1 1 calc R U . . .
C51 C 0.64774(15) 0.82438(11) 0.35143(9) 0.0287(6) Uani 1 1 d . . . . .
C52 C 0.58513(16) 0.84757(11) 0.32703(8) 0.0278(6) Uani 1 1 d . . . . .
H52 H 0.546885 0.862303 0.344434 0.033 Uiso 1 1 calc R U . . .
C53 C 0.5500(2) 0.79961(13) 0.30398(9) 0.0408(7) Uani 1 1 d . . . . .
H53A H 0.586912 0.782876 0.287554 0.061 Uiso 1 1 calc R U . . .
H53B H 0.508924 0.814460 0.288353 0.061 Uiso 1 1 calc R U . . .
H53C H 0.531484 0.770742 0.321228 0.061 Uiso 1 1 calc R U . . .
C54 C 0.6071(2) 0.89585(14) 0.30126(10) 0.0464(8) Uani 1 1 d . . . . .
H54A H 0.630595 0.925761 0.316482 0.070 Uiso 1 1 calc R U . . .
H54B H 0.563042 0.910902 0.288153 0.070 Uiso 1 1 calc R U . . .
H54C H 0.641833 0.882023 0.282531 0.070 Uiso 1 1 calc R U . . .
C55 C 0.68530(18) 0.74898(14) 0.44729(11) 0.0441(8) Uani 1 1 d . . . . .
H55 H 0.632202 0.750838 0.454236 0.053 Uiso 1 1 calc R U . . .
C56 C 0.7310(2) 0.78237(17) 0.47691(14) 0.0605(12) Uani 1 1 d . . . . .
H56A H 0.782526 0.783990 0.469207 0.091 Uiso 1 1 calc R U . . .
H56B H 0.728261 0.763649 0.501612 0.091 Uiso 1 1 calc R U . . .
H56C H 0.711314 0.820763 0.478796 0.091 Uiso 1 1 calc R U . . .
C57 C 0.7097(2) 0.68623(15) 0.44761(15) 0.0596(12) Uani 1 1 d . . . . .
H57A H 0.681160 0.665334 0.428278 0.089 Uiso 1 1 calc R U . . .
H57B H 0.701063 0.669885 0.472636 0.089 Uiso 1 1 calc R U . . .
H57C H 0.762365 0.683821 0.442114 0.089 Uiso 1 1 calc R U . . .
C58 C 0.51817(13) 0.75657(10) 0.40955(7) 0.0191(5) Uani 1 1 d . . . . .
C59 C 0.53475(14) 0.69591(11) 0.40686(8) 0.0230(5) Uani 1 1 d . . . . .
C60 C 0.51425(15) 0.65956(11) 0.43599(8) 0.0262(5) Uani 1 1 d . . . . .
H60 H 0.493336 0.674304 0.458357 0.031 Uiso 1 1 calc R U . . .
C61 C 0.52458(15) 0.60192(12) 0.43209(9) 0.0299(6) Uani 1 1 d . . . . .
H61 H 0.511548 0.577563 0.452248 0.036 Uiso 1 1 calc R U . . .
C62 C 0.55377(14) 0.57868(11) 0.39916(9) 0.0305(6) Uani 1 1 d . . . . .
C63 C 0.57734(15) 0.61572(12) 0.37116(9) 0.0318(6) Uani 1 1 d . . . . .
H63 H 0.599773 0.601140 0.349152 0.038 Uiso 1 1 calc R U . . .
C64 C 0.56839(14) 0.67371(11) 0.37508(8) 0.0272(5) Uani 1 1 d . . . . .
H64 H 0.585348 0.698359 0.355916 0.033 Uiso 1 1 calc R U . . .
C65 C 0.55361(17) 0.51433(12) 0.39369(11) 0.0411(8) Uani 1 1 d . . . . .
C66 C 0.4734(2) 0.49657(18) 0.3874(2) 0.100(2) Uani 1 1 d . U . . .
H66A H 0.471149 0.456032 0.382003 0.149 Uiso 1 1 calc R U . . .
H66B H 0.451751 0.517586 0.365962 0.149 Uiso 1 1 calc R U . . .
H66C H 0.445655 0.504665 0.410315 0.149 Uiso 1 1 calc R U . . .
C67 C 0.5879(4) 0.48654(18) 0.42866(17) 0.0842(16) Uani 1 1 d . . . . .
H67A H 0.557671 0.494612 0.450674 0.126 Uiso 1 1 calc R U . . .
H67B H 0.637798 0.501410 0.433157 0.126 Uiso 1 1 calc R U . . .
H67C H 0.590360 0.445643 0.424732 0.126 Uiso 1 1 calc R U . . .
C68 C 0.5958(3) 0.49632(16) 0.35936(17) 0.0760(15) Uani 1 1 d . . . . .
H68A H 0.646683 0.510047 0.361689 0.114 Uiso 1 1 calc R U . . .
H68B H 0.572145 0.512177 0.336448 0.114 Uiso 1 1 calc R U . . .
H68C H 0.595867 0.455039 0.357650 0.114 Uiso 1 1 calc R U . . .
C69 C 0.39218(13) 0.74815(10) 0.43424(7) 0.0188(5) Uani 1 1 d . . . . .
C70 C 0.36822(14) 0.75368(11) 0.47171(7) 0.0213(5) Uani 1 1 d . . . . .
C71 C 0.30934(14) 0.72042(11) 0.48316(7) 0.0251(5) Uani 1 1 d . . . . .
H71 H 0.292121 0.724241 0.508260 0.030 Uiso 1 1 calc R U . . .
C72 C 0.27559(15) 0.68227(12) 0.45907(8) 0.0281(6) Uani 1 1 d . . . . .
H72 H 0.237141 0.658736 0.467815 0.034 Uiso 1 1 calc R U . . .
C73 C 0.29807(14) 0.67844(11) 0.42196(7) 0.0238(5) Uani 1 1 d . . . . .
H73 H 0.274196 0.652337 0.405302 0.029 Uiso 1 1 calc R U . . .
C74 C 0.35494(13) 0.71196(10) 0.40840(7) 0.0196(5) Uani 1 1 d . . . . .
C75 C 0.37144(14) 0.70565(11) 0.36652(7) 0.0233(5) Uani 1 1 d . . . . .
H75 H 0.415238 0.729557 0.360773 0.028 Uiso 1 1 calc R U . . .
C76 C 0.30579(16) 0.72554(12) 0.34147(8) 0.0292(6) Uani 1 1 d . . . . .
H76A H 0.263292 0.700884 0.345521 0.044 Uiso 1 1 calc R U . . .
H76B H 0.319252 0.724002 0.314746 0.044 Uiso 1 1 calc R U . . .
H76C H 0.292991 0.764399 0.348185 0.044 Uiso 1 1 calc R U . . .
C77 C 0.38951(16) 0.64411(12) 0.35666(8) 0.0293(6) Uani 1 1 d . . . . .
H77A H 0.422364 0.628219 0.376392 0.044 Uiso 1 1 calc R U . . .
H77B H 0.413924 0.642780 0.332186 0.044 Uiso 1 1 calc R U . . .
H77C H 0.343775 0.622088 0.355107 0.044 Uiso 1 1 calc R U . . .
C78 C 0.3944(9) 0.7985(6) 0.4987(3) 0.025(3) Uani 0.469(11) 1 d D U P A 1
H78 H 0.447219 0.805848 0.492771 0.030 Uiso 0.469(11) 1 calc R U P A 1
C79 C 0.3545(4) 0.8544(3) 0.4935(2) 0.0290(17) Uani 0.469(11) 1 d D . P A 1
H79A H 0.360863 0.868070 0.467569 0.043 Uiso 0.469(11) 1 calc R U P A 1
H79B H 0.374940 0.882108 0.511541 0.043 Uiso 0.469(11) 1 calc R U P A 1
H79C H 0.301785 0.849191 0.498077 0.043 Uiso 0.469(11) 1 calc R U P A 1
C80 C 0.3936(5) 0.7814(3) 0.54043(17) 0.041(2) Uani 0.469(11) 1 d D . P A 1
H80A H 0.342667 0.781147 0.549090 0.061 Uiso 0.469(11) 1 calc R U P A 1
H80B H 0.422728 0.808478 0.555564 0.061 Uiso 0.469(11) 1 calc R U P A 1
H80C H 0.414980 0.743634 0.543414 0.061 Uiso 0.469(11) 1 calc R U P A 1
C81 C 0.4203(2) 0.54158(13) 0.54942(8) 0.0396(8) Uani 1 1 d . . . . .
C82 C 0.3900(3) 0.58558(16) 0.52101(10) 0.0591(12) Uani 1 1 d . . . . .
H82A H 0.345885 0.603371 0.531249 0.089 Uiso 1 1 calc R U . . .
H82B H 0.377040 0.566969 0.496933 0.089 Uiso 1 1 calc R U . . .
H82C H 0.427596 0.614429 0.516746 0.089 Uiso 1 1 calc R U . . .
C83 C 0.3597(2) 0.49871(14) 0.55734(9) 0.0407(8) Uani 1 1 d . . . . .
H83A H 0.379704 0.468703 0.573725 0.061 Uiso 1 1 calc R U . . .
H83B H 0.341539 0.482355 0.533361 0.061 Uiso 1 1 calc R U . . .
H83C H 0.319012 0.517574 0.570026 0.061 Uiso 1 1 calc R U . . .
C84 C 0.4871(2) 0.51280(15) 0.53249(8) 0.0460(9) Uani 1 1 d . . . . .
H84A H 0.523998 0.541317 0.526192 0.069 Uiso 1 1 calc R U . . .
H84B H 0.471740 0.492422 0.509437 0.069 Uiso 1 1 calc R U . . .
H84C H 0.508511 0.486158 0.550946 0.069 Uiso 1 1 calc R U . . .
C85 C 0.47133(15) 0.54676(11) 0.61324(7) 0.0235(5) Uani 1 1 d . . . . .
C86 C 0.55443(13) 0.51266(10) 0.67252(7) 0.0186(5) Uani 1 1 d . . . . .
C87 C 0.65329(14) 0.52177(11) 0.71917(7) 0.0239(5) Uani 1 1 d . . . . .
C88 C 0.69695(16) 0.48069(13) 0.74476(9) 0.0328(6) Uani 1 1 d . . . . .
H88A H 0.664011 0.464216 0.763398 0.049 Uiso 1 1 calc R U . . .
H88B H 0.737022 0.501027 0.757976 0.049 Uiso 1 1 calc R U . . .
H88C H 0.717722 0.450572 0.729240 0.049 Uiso 1 1 calc R U . . .
C89 C 0.70737(15) 0.55134(12) 0.69280(8) 0.0292(6) Uani 1 1 d . . . . .
H89A H 0.730099 0.523302 0.676330 0.044 Uiso 1 1 calc R U . . .
H89B H 0.745849 0.570353 0.708063 0.044 Uiso 1 1 calc R U . . .
H89C H 0.680663 0.579225 0.677207 0.044 Uiso 1 1 calc R U . . .
C90 C 0.61452(15) 0.56475(11) 0.74412(7) 0.0260(5) Uani 1 1 d . . . . .
H90A H 0.586254 0.591137 0.728045 0.039 Uiso 1 1 calc R U . . .
H90B H 0.651411 0.585639 0.759279 0.039 Uiso 1 1 calc R U . . .
H90C H 0.581025 0.545033 0.761032 0.039 Uiso 1 1 calc R U . . .
C91 C 0.37276(14) 0.63378(11) 0.68952(8) 0.0242(5) Uani 1 1 d . . . . .
C92 C 0.35629(15) 0.60853(11) 0.72448(8) 0.0255(5) Uani 1 1 d . . . . .
C93 C 0.28367(16) 0.60933(13) 0.73637(9) 0.0356(7) Uani 1 1 d . . . . .
H93 H 0.271621 0.592056 0.759728 0.043 Uiso 1 1 calc R U . . .
C94 C 0.22899(17) 0.63493(15) 0.71459(12) 0.0461(8) Uani 1 1 d . . . . .
H94 H 0.179781 0.635810 0.723245 0.055 Uiso 1 1 calc R U . . .
C95 C 0.24545(17) 0.65920(14) 0.68039(11) 0.0421(8) Uani 1 1 d . . . . .
H95 H 0.207252 0.676774 0.665731 0.051 Uiso 1 1 calc R U . . .
C96 C 0.31693(15) 0.65853(12) 0.66681(9) 0.0315(6) Uani 1 1 d . . . . .
C97 C 0.32787(17) 0.68400(13) 0.62746(10) 0.0371(7) Uani 1 1 d . . . . .
H97 H 0.381329 0.681188 0.621347 0.045 Uiso 1 1 calc R U . . .
C98 C 0.2830(2) 0.65088(17) 0.59746(11) 0.0510(9) Uani 1 1 d . . . . .
H98A H 0.298169 0.611182 0.598008 0.076 Uiso 1 1 calc R U . . .
H98B H 0.291780 0.666706 0.572299 0.076 Uiso 1 1 calc R U . . .
H98C H 0.230351 0.653590 0.602912 0.076 Uiso 1 1 calc R U . . .
C99 C 0.30554(19) 0.74658(16) 0.62682(13) 0.0544(10) Uani 1 1 d . . . . .
H99A H 0.252995 0.749980 0.632335 0.082 Uiso 1 1 calc R U . . .
H99B H 0.314618 0.762445 0.601704 0.082 Uiso 1 1 calc R U . . .
H99C H 0.334761 0.767208 0.646026 0.082 Uiso 1 1 calc R U . . .
C100 C 0.41642(15) 0.58309(11) 0.74993(7) 0.0258(5) Uani 1 1 d . . . . .
H100 H 0.455428 0.567773 0.733211 0.031 Uiso 1 1 calc R U . . .
C101 C 0.38929(18) 0.53456(14) 0.77446(9) 0.0370(7) Uani 1 1 d . . . . .
H10A H 0.356095 0.549314 0.793608 0.055 Uiso 1 1 calc R U . . .
H10B H 0.431608 0.516114 0.787064 0.055 Uiso 1 1 calc R U . . .
H10C H 0.362752 0.507113 0.758427 0.055 Uiso 1 1 calc R U . . .
C102 C 0.45198(19) 0.62916(14) 0.77484(9) 0.0396(7) Uani 1 1 d . . . . .
H10D H 0.472825 0.658450 0.758668 0.059 Uiso 1 1 calc R U . . .
H10E H 0.491311 0.612567 0.790818 0.059 Uiso 1 1 calc R U . . .
H10F H 0.414537 0.645910 0.790966 0.059 Uiso 1 1 calc R U . . .
C103 C 0.49139(14) 0.67456(10) 0.66853(7) 0.0205(5) Uani 1 1 d . . . . .
C104 C 0.47557(14) 0.73550(11) 0.67117(8) 0.0233(5) Uani 1 1 d . . . . .
C105 C 0.44051(15) 0.75831(12) 0.70232(9) 0.0304(6) Uani 1 1 d . . . . .
H105 H 0.423208 0.734216 0.721712 0.036 Uiso 1 1 calc R U . . .
C106 C 0.43082(16) 0.81622(12) 0.70506(9) 0.0336(6) Uani 1 1 d . . . . .
H106 H 0.406990 0.831294 0.726511 0.040 Uiso 1 1 calc R U . . .
C107 C 0.45530(15) 0.85298(12) 0.67697(9) 0.0308(6) Uani 1 1 d . . . . .
C108 C 0.48646(15) 0.82917(12) 0.64511(9) 0.0296(6) Uani 1 1 d . . . . .
H108 H 0.500726 0.853013 0.624912 0.036 Uiso 1 1 calc R U . . .
C109 C 0.49720(15) 0.77147(11) 0.64210(8) 0.0257(5) Uani 1 1 d . . . . .
H109 H 0.519365 0.756316 0.620195 0.031 Uiso 1 1 calc R U . . .
C110 C 0.45299(17) 0.91711(12) 0.68193(10) 0.0373(7) Uani 1 1 d . . . . .
C111 C 0.3949(2) 0.93558(15) 0.70939(14) 0.0552(10) Uani 1 1 d . . . . .
H11A H 0.394904 0.976846 0.711294 0.083 Uiso 1 1 calc R U . . .
H11B H 0.405838 0.919216 0.734421 0.083 Uiso 1 1 calc R U . . .
H11C H 0.346266 0.922651 0.700245 0.083 Uiso 1 1 calc R U . . .
C112 C 0.5277(2) 0.93511(16) 0.69891(18) 0.0706(14) Uani 1 1 d . . . . .
H11D H 0.566054 0.929163 0.680237 0.106 Uiso 1 1 calc R U . . .
H11E H 0.538945 0.912565 0.721618 0.106 Uiso 1 1 calc R U . . .
H11F H 0.525900 0.975158 0.705779 0.106 Uiso 1 1 calc R U . . .
C113 C 0.4371(4) 0.94567(18) 0.64432(14) 0.092(2) Uani 1 1 d . U . . .
H11G H 0.395288 0.926968 0.631428 0.138 Uiso 1 1 calc R U . . .
H11H H 0.480686 0.943125 0.628502 0.138 Uiso 1 1 calc R U . . .
H11I H 0.425030 0.985434 0.648616 0.138 Uiso 1 1 calc R U . . .
C114 C 0.61737(13) 0.68420(10) 0.64455(7) 0.0190(5) Uani 1 1 d . . . . .
C115 C 0.65296(13) 0.72015(10) 0.67113(7) 0.0217(5) Uani 1 1 d . . . . .
C116 C 0.70700(15) 0.75683(12) 0.65768(8) 0.0285(6) Uani 1 1 d . . . . .
H116 H 0.729802 0.782959 0.674707 0.034 Uiso 1 1 calc R U . . .
C117 C 0.72790(16) 0.75599(12) 0.62043(8) 0.0312(6) Uani 1 1 d . . . . .
H117 H 0.763883 0.781862 0.611843 0.037 Uiso 1 1 calc R U . . .
C118 C 0.69646(15) 0.71749(12) 0.59565(8) 0.0273(5) Uani 1 1 d . . . . .
H118 H 0.713313 0.715566 0.570387 0.033 Uiso 1 1 calc R U . . .
C119 C 0.64062(14) 0.68140(11) 0.60680(7) 0.0224(5) Uani 1 1 d . . . . .
C120 C 0.6122(11) 0.6357(7) 0.5779(3) 0.023(2) Uani 0.586(12) 1 d D . P B 1
H120 H 0.559486 0.626999 0.583207 0.028 Uiso 0.586(12) 1 calc R U P B 1
C121 C 0.6175(4) 0.6559(3) 0.53702(14) 0.0394(19) Uani 0.586(12) 1 d D . P B 1
H12A H 0.598100 0.694398 0.534902 0.059 Uiso 0.586(12) 1 calc R U P B 1
H12B H 0.588529 0.630798 0.520321 0.059 Uiso 0.586(12) 1 calc R U P B 1
H12C H 0.669199 0.655430 0.529543 0.059 Uiso 0.586(12) 1 calc R U P B 1
C122 C 0.6579(4) 0.5821(3) 0.58355(18) 0.0319(15) Uani 0.586(12) 1 d D . P B 1
H12D H 0.709815 0.590243 0.578568 0.048 Uiso 0.586(12) 1 calc R U P B 1
H12E H 0.639832 0.552911 0.565974 0.048 Uiso 0.586(12) 1 calc R U P B 1
H12F H 0.653493 0.568774 0.609694 0.048 Uiso 0.586(12) 1 calc R U P B 1
C123 C 0.63831(15) 0.72154(11) 0.71345(7) 0.0257(5) Uani 1 1 d . . . . .
H123 H 0.595608 0.696133 0.718498 0.031 Uiso 1 1 calc R U . . .
C124 C 0.61947(17) 0.78106(12) 0.72756(9) 0.0341(6) Uani 1 1 d . . . . .
H1 H 0.663475 0.805011 0.726652 0.051 Uiso 1 1 calc R U . . .
H2 H 0.602649 0.778895 0.753714 0.051 Uiso 1 1 calc R U . . .
H3 H 0.580275 0.797245 0.711299 0.051 Uiso 1 1 calc R U . . .
C125 C 0.70601(17) 0.69969(13) 0.73614(8) 0.0338(6) Uani 1 1 d . . . . .
H4 H 0.718379 0.661627 0.727482 0.051 Uiso 1 1 calc R U . . .
H5 H 0.694822 0.698605 0.763177 0.051 Uiso 1 1 calc R U . . .
H6 H 0.747980 0.724928 0.732219 0.051 Uiso 1 1 calc R U . . .
C126 C 0.55629(17) 0.38265(12) 0.58428(8) 0.0313(6) Uani 1 1 d . . . . .
C127 C 0.5191(2) 0.34872(14) 0.55711(9) 0.0416(8) Uani 1 1 d . . . . .
C128 C 0.5618(2) 0.32223(19) 0.52970(11) 0.0592(12) Uani 1 1 d . . . . .
H128 H 0.538119 0.298319 0.511523 0.071 Uiso 1 1 calc R U . . .
C129 C 0.6367(2) 0.3298(2) 0.52833(13) 0.0695(14) Uani 1 1 d . . . . .
H129 H 0.664324 0.310665 0.509731 0.083 Uiso 1 1 calc R U . . .
C130 C 0.6719(2) 0.36523(18) 0.55402(11) 0.0544(10) Uani 1 1 d . . . . .
H130 H 0.723492 0.371242 0.552366 0.065 Uiso 1 1 calc R U . . .
C131 C 0.63293(18) 0.39243(14) 0.58239(9) 0.0364(7) Uani 1 1 d . . . . .
C132 C 0.67430(16) 0.42871(12) 0.61138(8) 0.0291(6) Uani 1 1 d . . . . .
H132 H 0.639674 0.458565 0.620181 0.035 Uiso 1 1 calc R U . . .
C133 C 0.69745(19) 0.39356(14) 0.64554(10) 0.0412(7) Uani 1 1 d . . . . .
H13D H 0.653602 0.377223 0.656991 0.062 Uiso 1 1 calc R U . . .
H13E H 0.723399 0.417532 0.664169 0.062 Uiso 1 1 calc R U . . .
H13F H 0.730310 0.363192 0.637542 0.062 Uiso 1 1 calc R U . . .
C134 C 0.7414(2) 0.45835(15) 0.59451(11) 0.0464(9) Uani 1 1 d . . . . .
H13G H 0.780430 0.430573 0.590243 0.070 Uiso 1 1 calc R U . . .
H13H H 0.759809 0.487318 0.612194 0.070 Uiso 1 1 calc R U . . .
H13I H 0.726903 0.476052 0.570353 0.070 Uiso 1 1 calc R U . . .
C135 C 0.43565(19) 0.34039(14) 0.55404(9) 0.0411(8) Uani 1 1 d . . . . .
H135 H 0.412758 0.361274 0.575400 0.049 Uiso 1 1 calc R U . . .
C136 C 0.4043(2) 0.36416(17) 0.51694(10) 0.0547(10) Uani 1 1 d . . . . .
H13J H 0.421256 0.403133 0.513846 0.082 Uiso 1 1 calc R U . . .
H13K H 0.350282 0.363474 0.517347 0.082 Uiso 1 1 calc R U . . .
H13L H 0.421227 0.341203 0.495739 0.082 Uiso 1 1 calc R U . . .
C137 C 0.4139(2) 0.27779(15) 0.55715(10) 0.0479(9) Uani 1 1 d . . . . .
H13A H 0.433206 0.256931 0.535548 0.072 Uiso 1 1 calc R U . . .
H13B H 0.359998 0.274506 0.557092 0.072 Uiso 1 1 calc R U . . .
H13C H 0.434638 0.262068 0.580808 0.072 Uiso 1 1 calc R U . . .
C138 C 0.47253(14) 0.38155(11) 0.63871(7) 0.0221(5) Uani 1 1 d . . . . .
C139 C 0.46791(15) 0.32026(11) 0.64499(8) 0.0255(5) Uani 1 1 d . . . . .
C140 C 0.53002(17) 0.28637(12) 0.64228(10) 0.0355(7) Uani 1 1 d . . . . .
H140 H 0.575588 0.302339 0.634957 0.043 Uiso 1 1 calc R U . . .
C141 C 0.52549(18) 0.22893(13) 0.65031(11) 0.0410(7) Uani 1 1 d . . . . .
H141 H 0.568529 0.206295 0.648532 0.049 Uiso 1 1 calc R U . . .
C142 C 0.45982(17) 0.20376(12) 0.66084(9) 0.0343(6) Uani 1 1 d . . . . .
C143 C 0.39768(16) 0.23856(12) 0.66276(8) 0.0304(6) Uani 1 1 d . . . . .
H143 H 0.351760 0.222475 0.669405 0.036 Uiso 1 1 calc R U . . .
C144 C 0.40131(15) 0.29561(11) 0.65525(8) 0.0260(5) Uani 1 1 d . . . . .
H144 H 0.358296 0.318254 0.657075 0.031 Uiso 1 1 calc R U . . .
C145 C 0.4528(2) 0.14124(13) 0.67161(11) 0.0432(8) Uani 1 1 d . . . . .
C146 C 0.3907(3) 0.11406(15) 0.64824(14) 0.0608(11) Uani 1 1 d . . . . .
H14A H 0.344912 0.135150 0.651777 0.091 Uiso 1 1 calc R U . . .
H14B H 0.384087 0.074952 0.656542 0.091 Uiso 1 1 calc R U . . .
H14C H 0.403220 0.114558 0.621365 0.091 Uiso 1 1 calc R U . . .
C147 C 0.4304(4) 0.13782(18) 0.71289(14) 0.093(2) Uani 1 1 d . . . . .
H14D H 0.385959 0.160522 0.716468 0.139 Uiso 1 1 calc R U . . .
H14E H 0.470591 0.152300 0.729276 0.139 Uiso 1 1 calc R U . . .
H14F H 0.420367 0.098438 0.719493 0.139 Uiso 1 1 calc R U . . .
C148 C 0.5227(3) 0.10889(17) 0.6629(2) 0.0858(18) Uani 1 1 d . U . . .
H14G H 0.517519 0.069604 0.671122 0.129 Uiso 1 1 calc R U . . .
H14H H 0.564795 0.126210 0.676485 0.129 Uiso 1 1 calc R U . . .
H14I H 0.530970 0.109987 0.635580 0.129 Uiso 1 1 calc R U . . .
C149 C 0.38817(14) 0.41365(10) 0.68845(7) 0.0197(5) Uani 1 1 d . . . . .
C150 C 0.31424(14) 0.43205(10) 0.68312(7) 0.0227(5) Uani 1 1 d . . . . .
C151 C 0.26435(15) 0.41891(12) 0.71139(8) 0.0310(6) Uani 1 1 d . . . . .
H151 H 0.214363 0.430505 0.708442 0.037 Uiso 1 1 calc R U . . .
C152 C 0.28613(16) 0.38954(13) 0.74338(8) 0.0332(6) Uani 1 1 d . . . . .
H152 H 0.250927 0.379526 0.761724 0.040 Uiso 1 1 calc R U . . .
C153 C 0.35904(17) 0.37468(13) 0.74875(8) 0.0304(6) Uani 1 1 d . . . . .
H153 H 0.373598 0.355284 0.771297 0.037 Uiso 1 1 calc R U . . .
C154 C 0.41229(15) 0.38726(11) 0.72205(7) 0.0234(5) Uani 1 1 d . . . . .
C155 C 0.49246(16) 0.37301(12) 0.73157(8) 0.0299(6) Uani 1 1 d . . . . .
H155 H 0.522562 0.381154 0.708819 0.036 Uiso 1 1 calc R U . . .
C156 C 0.5032(2) 0.31094(14) 0.74241(10) 0.0442(8) Uani 1 1 d . . . . .
H15D H 0.478941 0.303438 0.766423 0.066 Uiso 1 1 calc R U . . .
H15E H 0.556026 0.302767 0.745256 0.066 Uiso 1 1 calc R U . . .
H15F H 0.481440 0.286889 0.722478 0.066 Uiso 1 1 calc R U . . .
C157 C 0.52004(18) 0.41062(14) 0.76427(8) 0.0371(7) Uani 1 1 d . . . . .
H15A H 0.516392 0.450318 0.756649 0.056 Uiso 1 1 calc R U . . .
H15B H 0.571610 0.401423 0.770578 0.056 Uiso 1 1 calc R U . . .
H15C H 0.489777 0.404192 0.786508 0.056 Uiso 1 1 calc R U . . .
C158 C 0.28822(16) 0.46077(12) 0.64696(9) 0.0323(6) Uani 1 1 d . . . . .
H158 H 0.331853 0.480045 0.635952 0.039 Uiso 1 1 calc R U . . .
C159 C 0.2294(2) 0.50541(18) 0.65287(14) 0.0592(11) Uani 1 1 d . . . . .
H15G H 0.183831 0.487241 0.661014 0.089 Uiso 1 1 calc R U . . .
H15H H 0.219742 0.525646 0.629019 0.089 Uiso 1 1 calc R U . . .
H15I H 0.246546 0.532119 0.672377 0.089 Uiso 1 1 calc R U . . .
C160 C 0.2618(2) 0.41566(16) 0.61839(10) 0.0532(10) Uani 1 1 d . . . . .
H16A H 0.302702 0.390203 0.612836 0.080 Uiso 1 1 calc R U . . .
H16B H 0.244399 0.434022 0.594922 0.080 Uiso 1 1 calc R U . . .
H16C H 0.221286 0.394010 0.629206 0.080 Uiso 1 1 calc R U . . .
C161 C 0.2223(3) 1.1927(2) 0.22534(13) 0.0654(11) Uiso 1 1 d D . . . .
H16G H 0.260540 1.171325 0.212435 0.098 Uiso 1 1 calc R U . . .
H16H H 0.199613 1.219847 0.207613 0.098 Uiso 1 1 calc R U . . .
H16I H 0.184503 1.166726 0.234350 0.098 Uiso 1 1 calc R U . . .
C162 C 0.2564(3) 1.2238(2) 0.25848(14) 0.0734(13) Uiso 1 1 d D . . . .
H16L H 0.217427 1.246214 0.270674 0.088 Uiso 1 1 calc R U . . .
H16M H 0.293399 1.250588 0.248874 0.088 Uiso 1 1 calc R U . . .
C163 C 0.2949(3) 1.1852(2) 0.28959(14) 0.0738(12) Uiso 1 1 d D . . . .
H16N H 0.323189 1.155088 0.276959 0.089 Uiso 1 1 calc R U . . .
H16O H 0.330110 1.208129 0.304954 0.089 Uiso 1 1 calc R U . . .
C164 C 0.2401(3) 1.1589(2) 0.31504(14) 0.0723(12) Uiso 1 1 d D . . . .
H16J H 0.204023 1.136486 0.299829 0.087 Uiso 1 1 calc R U . . .
H16K H 0.212978 1.188654 0.328580 0.087 Uiso 1 1 calc R U . . .
C165 C 0.2796(3) 1.1214(2) 0.34309(15) 0.0738(13) Uiso 1 1 d D . . . .
H16D H 0.303820 1.090613 0.329620 0.111 Uiso 1 1 calc R U . . .
H16E H 0.244061 1.105663 0.360711 0.111 Uiso 1 1 calc R U . . .
H16F H 0.316806 1.143413 0.357284 0.111 Uiso 1 1 calc R U . . .
C169 C 0.6010(17) 0.6464(11) 0.5783(4) 0.025(3) Uani 0.414(12) 1 d D . P B 2
H169 H 0.559382 0.627202 0.591261 0.030 Uiso 0.414(12) 1 calc R U P B 2
C170 C 0.6539(6) 0.6009(5) 0.5649(5) 0.055(3) Uani 0.414(12) 1 d D . P B 2
H17A H 0.631675 0.581098 0.543086 0.082 Uiso 0.414(12) 1 calc R U P B 2
H17B H 0.663512 0.573922 0.585541 0.082 Uiso 0.414(12) 1 calc R U P B 2
H17C H 0.700344 0.618411 0.557588 0.082 Uiso 0.414(12) 1 calc R U P B 2
C171 C 0.5687(6) 0.6786(4) 0.5444(2) 0.045(3) Uani 0.414(12) 1 d D . P B 2
H17D H 0.608719 0.696013 0.530317 0.067 Uiso 0.414(12) 1 calc R U P B 2
H17E H 0.535342 0.708109 0.553300 0.067 Uiso 0.414(12) 1 calc R U P B 2
H17F H 0.541214 0.652536 0.527762 0.067 Uiso 0.414(12) 1 calc R U P B 2
C78A C 0.4117(7) 0.7911(5) 0.5007(3) 0.020(2) Uani 0.531(11) 1 d D . P A 2
H78A H 0.452907 0.810731 0.487742 0.024 Uiso 0.531(11) 1 calc R U P A 2
C79A C 0.3567(4) 0.8342(3) 0.5145(3) 0.050(2) Uani 0.531(11) 1 d D . P A 2
H79D H 0.317371 0.814890 0.528003 0.075 Uiso 0.531(11) 1 calc R U P A 2
H79E H 0.335328 0.854709 0.492757 0.075 Uiso 0.531(11) 1 calc R U P A 2
H79F H 0.381836 0.860856 0.531701 0.075 Uiso 0.531(11) 1 calc R U P A 2
C80A C 0.4426(4) 0.7563(3) 0.53370(17) 0.040(2) Uani 0.531(11) 1 d D . P A 2
H80D H 0.464273 0.781592 0.552962 0.061 Uiso 0.531(11) 1 calc R U P A 2
H80E H 0.480729 0.730694 0.524565 0.061 Uiso 0.531(11) 1 calc R U P A 2
H80F H 0.402834 0.734325 0.544825 0.061 Uiso 0.531(11) 1 calc R U P A 2

loop_
_atom_site_aniso_label
_atom_site_aniso_U_11
_atom_site_aniso_U_22
_atom_site_aniso_U_33
_atom_site_aniso_U_23
_atom_site_aniso_U_13
_atom_site_aniso_U_12
Si1 0.0190(3) 0.0191(3) 0.0169(3) -0.0018(2) 0.0021(2) -0.0042(2)
N1 0.0208(10) 0.0202(10) 0.0301(11) -0.0001(9) -0.0046(8) 0.0014(8)
C1 0.0237(12) 0.0232(12) 0.0362(14) 0.0018(11) -0.0099(11) -0.0005(10)
Si2 0.0166(3) 0.0170(3) 0.0151(3) 0.0010(2) -0.0002(2) -0.0019(2)
N2 0.0465(15) 0.0340(13) 0.0240(12) 0.0102(10) -0.0151(10) -0.0202(11)
C2 0.0332(16) 0.0337(16) 0.058(2) 0.0027(14) -0.0241(14) 0.0003(13)
Si3 0.0184(3) 0.0160(3) 0.0167(3) 0.0007(2) -0.0004(2) -0.0037(2)
N3 0.0264(11) 0.0232(11) 0.0265(11) -0.0079(9) 0.0111(9) -0.0065(9)
C3 0.0224(13) 0.0294(14) 0.0470(17) -0.0043(12) -0.0023(12) -0.0034(11)
Si4 0.0221(3) 0.0167(3) 0.0163(3) -0.0010(2) 0.0011(2) -0.0058(2)
N4 0.0172(9) 0.0185(9) 0.0203(10) -0.0015(8) 0.0030(8) -0.0018(8)
C4 0.0311(14) 0.0304(14) 0.0262(13) -0.0015(11) -0.0083(11) -0.0060(11)
N5 0.0171(10) 0.0179(10) 0.0270(11) 0.0021(8) 0.0026(8) -0.0029(8)
C5 0.0187(11) 0.0186(11) 0.0198(11) -0.0025(9) 0.0026(9) -0.0014(9)
N6 0.0183(10) 0.0180(10) 0.0180(9) 0.0004(8) 0.0008(7) -0.0039(8)
C6 0.0262(12) 0.0246(13) 0.0192(11) 0.0027(10) -0.0027(9) -0.0122(10)
N7 0.0437(14) 0.0270(12) 0.0234(11) 0.0060(9) -0.0111(10) -0.0152(10)
C7 0.066(2) 0.0479(19) 0.0221(14) 0.0102(13) -0.0177(14) -0.0330(17)
N8 0.0214(10) 0.0185(10) 0.0239(10) -0.0015(8) -0.0010(8) -0.0015(8)
C8 0.086(3) 0.075(3) 0.0195(14) -0.0082(15) 0.0047(16) -0.053(2)
N9 0.0177(10) 0.0174(10) 0.0261(10) 0.0031(8) 0.0007(8) -0.0023(8)
C9 0.059(2) 0.0396(17) 0.0299(15) 0.0099(13) -0.0184(14) -0.0267(16)
N10 0.0180(10) 0.0163(10) 0.0226(10) -0.0001(8) 0.0017(8) -0.0042(8)
C10 0.129(4) 0.067(3) 0.0383(19) 0.0308(19) -0.052(2) -0.064(3)
N11 0.0283(11) 0.0209(10) 0.0233(10) -0.0058(8) 0.0071(9) -0.0098(9)
C11 0.0358(15) 0.0302(14) 0.0323(14) -0.0133(12) 0.0166(12) -0.0100(12)
N12 0.0221(10) 0.0175(10) 0.0191(10) -0.0007(7) 0.0023(8) -0.0038(8)
C12 0.0341(15) 0.0294(14) 0.0404(16) -0.0121(12) 0.0193(13) -0.0081(12)
C13 0.0435(18) 0.048(2) 0.054(2) -0.0235(16) 0.0272(16) -0.0126(15)
C14 0.057(2) 0.058(2) 0.066(2) -0.036(2) 0.038(2) -0.0165(18)
C15 0.061(2) 0.056(2) 0.051(2) -0.0358(18) 0.0264(17) -0.0247(18)
C16 0.0454(18) 0.0432(18) 0.0428(17) -0.0227(14) 0.0205(14) -0.0198(15)
C17 0.0462(19) 0.059(2) 0.0431(18) -0.0318(16) 0.0189(15) -0.0259(17)
C18 0.067(2) 0.065(3) 0.061(2) -0.043(2) 0.033(2) -0.042(2)
C19 0.061(2) 0.083(3) 0.049(2) -0.036(2) 0.0072(18) -0.032(2)
C20 0.0253(13) 0.0282(14) 0.0408(15) -0.0087(12) 0.0139(12) -0.0039(11)
C21 0.0444(18) 0.0290(15) 0.056(2) 0.0006(14) 0.0010(15) 0.0003(13)
C22 0.0412(18) 0.0425(18) 0.055(2) -0.0163(16) 0.0246(15) -0.0164(15)
C23 0.0194(12) 0.0253(13) 0.0244(12) -0.0045(10) 0.0020(9) -0.0056(10)
C24 0.0262(13) 0.0197(13) 0.0359(14) -0.0061(10) 0.0096(11) -0.0055(10)
C25 0.0259(14) 0.0225(14) 0.067(2) -0.0076(13) 0.0167(14) -0.0057(11)
C26 0.0272(15) 0.0215(14) 0.089(3) -0.0086(15) 0.0149(16) 0.0018(12)
C27 0.0316(15) 0.0191(13) 0.0596(19) -0.0064(13) 0.0090(13) -0.0051(11)
C28 0.0246(13) 0.0232(13) 0.0395(15) -0.0011(11) 0.0028(11) -0.0060(10)
C29 0.0235(13) 0.0232(13) 0.0300(13) -0.0031(10) 0.0029(10) -0.0044(10)
C30 0.0351(16) 0.0189(14) 0.085(3) -0.0014(15) 0.0089(16) -0.0013(12)
C31 0.050(2) 0.0196(17) 0.223(7) 0.017(3) 0.030(3) 0.0053(16)
C32 0.064(3) 0.0287(17) 0.090(3) -0.0141(18) 0.020(2) -0.0199(17)
C33 0.070(3) 0.0356(18) 0.073(3) 0.0163(18) -0.005(2) 0.0005(17)
C34 0.0217(12) 0.0169(11) 0.0200(11) -0.0003(9) 0.0059(9) -0.0028(9)
C35 0.0266(13) 0.0185(11) 0.0239(12) -0.0002(9) 0.0000(10) 0.0016(10)
C36 0.0391(15) 0.0256(13) 0.0242(13) 0.0062(10) 0.0047(11) -0.0008(11)
C37 0.0362(15) 0.0323(15) 0.0346(15) 0.0062(12) 0.0177(12) 0.0002(12)
C38 0.0230(12) 0.0285(14) 0.0403(15) 0.0045(12) 0.0106(11) 0.0019(11)
C39 0.0206(12) 0.0205(12) 0.0263(12) 0.0027(10) 0.0021(10) -0.0020(9)
C40 0.0195(12) 0.0255(13) 0.0350(14) 0.0096(11) -0.0037(10) -0.0055(10)
C41 0.0470(18) 0.0341(16) 0.0407(17) 0.0095(13) -0.0160(14) -0.0146(14)
C42 0.0289(15) 0.0355(16) 0.063(2) 0.0173(15) -0.0050(14) 0.0024(13)
C43 0.0272(13) 0.0282(14) 0.0297(13) 0.0055(11) -0.0031(10) 0.0021(11)
C44 0.0410(16) 0.0376(16) 0.0352(15) 0.0046(13) -0.0111(13) -0.0058(13)
C45 0.0382(16) 0.0310(16) 0.0477(18) 0.0074(13) -0.0112(13) 0.0063(13)
C46 0.0155(12) 0.0165(12) 0.0454(15) -0.0007(11) 0.0048(11) -0.0024(9)
C47 0.0191(13) 0.0193(13) 0.067(2) 0.0035(13) -0.0034(13) -0.0014(10)
C48 0.0170(14) 0.0306(16) 0.106(3) 0.0003(18) 0.0010(16) 0.0020(12)
C49 0.0216(15) 0.0377(18) 0.107(3) -0.008(2) 0.0256(18) -0.0025(13)
C50 0.0325(16) 0.0313(16) 0.067(2) -0.0072(15) 0.0283(15) -0.0079(13)
C51 0.0231(13) 0.0189(12) 0.0447(16) -0.0041(11) 0.0138(11) -0.0026(10)
C52 0.0340(14) 0.0234(13) 0.0267(13) -0.0010(10) 0.0134(11) -0.0017(11)
C53 0.059(2) 0.0285(15) 0.0347(15) -0.0051(12) -0.0011(14) -0.0001(14)
C54 0.059(2) 0.0323(16) 0.0496(19) 0.0082(14) 0.0282(16) -0.0016(15)
C55 0.0281(15) 0.0296(16) 0.074(2) 0.0157(15) -0.0199(15) -0.0036(12)
C56 0.049(2) 0.044(2) 0.087(3) 0.020(2) -0.034(2) -0.0137(17)
C57 0.0433(19) 0.0286(17) 0.105(3) 0.0204(19) -0.025(2) 0.0010(15)
C58 0.0171(11) 0.0202(12) 0.0198(11) 0.0028(9) -0.0026(9) -0.0024(9)
C59 0.0170(11) 0.0190(12) 0.0329(13) 0.0026(10) -0.0028(10) -0.0023(9)
C60 0.0247(12) 0.0232(13) 0.0303(13) 0.0046(10) -0.0053(10) -0.0038(10)
C61 0.0261(13) 0.0231(13) 0.0401(15) 0.0094(12) -0.0068(11) -0.0036(11)
C62 0.0175(12) 0.0182(13) 0.0553(18) 0.0028(12) -0.0061(11) 0.0008(9)
C63 0.0182(12) 0.0257(14) 0.0518(17) -0.0017(12) 0.0050(11) -0.0002(10)
C64 0.0187(12) 0.0219(13) 0.0411(15) 0.0033(11) 0.0034(11) 0.0004(10)
C65 0.0283(15) 0.0171(13) 0.078(2) 0.0008(14) 0.0006(15) 0.0005(11)
C66 0.043(2) 0.0265(19) 0.229(7) -0.029(3) -0.007(3) -0.0066(16)
C67 0.107(4) 0.034(2) 0.112(4) 0.021(2) 0.005(3) 0.030(2)
C68 0.083(3) 0.0230(17) 0.123(4) -0.012(2) 0.029(3) 0.0046(18)
C69 0.0172(11) 0.0176(11) 0.0217(11) 0.0028(9) 0.0002(9) -0.0038(9)
C70 0.0224(12) 0.0216(12) 0.0200(11) 0.0011(9) 0.0018(9) -0.0033(10)
C71 0.0239(12) 0.0291(13) 0.0225(12) 0.0018(10) 0.0060(10) -0.0033(10)
C72 0.0219(12) 0.0301(14) 0.0326(14) 0.0036(11) 0.0055(10) -0.0074(11)
C73 0.0190(12) 0.0225(12) 0.0299(13) -0.0019(10) 0.0000(10) -0.0057(10)
C74 0.0159(11) 0.0200(11) 0.0228(12) 0.0007(9) 0.0008(9) 0.0014(9)
C75 0.0222(12) 0.0252(13) 0.0224(12) -0.0013(10) -0.0010(9) -0.0020(10)
C76 0.0306(14) 0.0288(14) 0.0278(13) -0.0023(11) -0.0066(11) 0.0018(11)
C77 0.0286(13) 0.0321(14) 0.0270(13) -0.0088(11) -0.0015(10) 0.0024(11)
C78 0.012(6) 0.043(6) 0.020(4) 0.002(3) 0.003(3) -0.007(3)
C79 0.032(3) 0.028(3) 0.028(4) -0.010(3) 0.008(3) -0.009(3)
C80 0.052(5) 0.047(4) 0.024(3) 0.002(3) 0.000(3) -0.019(4)
C81 0.061(2) 0.0334(16) 0.0239(14) 0.0084(12) -0.0162(13) -0.0242(15)
C82 0.102(3) 0.0431(19) 0.0302(16) 0.0173(14) -0.0348(19) -0.034(2)
C83 0.0542(19) 0.0340(16) 0.0331(15) 0.0060(12) -0.0172(14) -0.0192(14)
C84 0.071(2) 0.0476(19) 0.0195(13) 0.0003(12) -0.0014(14) -0.0318(17)
C85 0.0300(13) 0.0217(12) 0.0187(11) 0.0021(9) -0.0010(10) -0.0089(10)
C86 0.0200(11) 0.0161(11) 0.0199(11) -0.0002(9) 0.0041(9) -0.0033(9)
C87 0.0212(12) 0.0230(12) 0.0272(12) -0.0014(10) -0.0041(10) -0.0009(10)
C88 0.0279(14) 0.0327(15) 0.0374(15) 0.0021(12) -0.0093(11) 0.0013(11)
C89 0.0233(13) 0.0301(14) 0.0342(14) -0.0042(11) 0.0021(11) -0.0045(11)
C90 0.0260(13) 0.0262(13) 0.0257(13) -0.0032(10) -0.0018(10) -0.0024(10)
C91 0.0192(12) 0.0191(12) 0.0345(14) 0.0003(10) 0.0043(10) -0.0028(10)
C92 0.0236(13) 0.0202(12) 0.0331(14) -0.0007(10) 0.0057(10) -0.0029(10)
C93 0.0279(14) 0.0345(15) 0.0452(17) 0.0035(13) 0.0134(12) -0.0018(12)
C94 0.0193(14) 0.0474(19) 0.072(2) 0.0102(17) 0.0126(14) 0.0005(13)
C95 0.0215(14) 0.0368(17) 0.068(2) 0.0119(15) -0.0019(14) 0.0009(12)
C96 0.0214(13) 0.0265(14) 0.0464(17) 0.0068(12) -0.0015(12) -0.0031(10)
C97 0.0267(14) 0.0347(16) 0.0494(18) 0.0160(13) -0.0090(12) -0.0061(12)
C98 0.0404(18) 0.057(2) 0.055(2) 0.0217(17) -0.0222(16) -0.0156(16)
C99 0.0322(17) 0.0413(19) 0.089(3) 0.0294(19) -0.0119(17) -0.0022(14)
C100 0.0271(13) 0.0261(13) 0.0244(12) -0.0012(10) 0.0059(10) -0.0014(10)
C101 0.0372(16) 0.0397(16) 0.0344(15) 0.0088(13) 0.0085(12) -0.0010(13)
C102 0.0387(16) 0.0401(17) 0.0400(16) -0.0093(14) -0.0010(13) -0.0010(13)
C103 0.0209(12) 0.0191(12) 0.0213(11) 0.0016(9) -0.0010(9) -0.0036(9)
C104 0.0190(12) 0.0173(12) 0.0336(13) 0.0023(10) 0.0010(10) -0.0006(9)
C105 0.0245(13) 0.0232(13) 0.0439(16) 0.0037(12) 0.0109(11) -0.0003(10)
C106 0.0267(14) 0.0243(14) 0.0503(18) -0.0003(12) 0.0125(12) 0.0036(11)
C107 0.0224(13) 0.0228(14) 0.0472(17) 0.0017(12) -0.0002(12) 0.0019(10)
C108 0.0269(13) 0.0208(13) 0.0410(16) 0.0071(11) -0.0010(11) -0.0026(10)
C109 0.0245(13) 0.0216(12) 0.0308(13) 0.0024(10) -0.0001(10) -0.0004(10)
C110 0.0329(15) 0.0213(14) 0.058(2) 0.0022(13) 0.0044(14) 0.0036(12)
C111 0.050(2) 0.0257(16) 0.090(3) -0.0156(17) 0.0158(19) 0.0033(14)
C112 0.039(2) 0.0282(18) 0.144(5) -0.012(2) -0.008(2) -0.0053(15)
C113 0.180(6) 0.033(2) 0.065(3) 0.0117(19) 0.011(3) 0.043(3)
C114 0.0167(11) 0.0156(11) 0.0249(12) 0.0019(9) 0.0017(9) -0.0022(9)
C115 0.0179(11) 0.0190(12) 0.0281(13) -0.0013(9) 0.0002(9) -0.0019(9)
C116 0.0256(13) 0.0258(13) 0.0340(14) -0.0025(11) -0.0031(11) -0.0089(11)
C117 0.0260(13) 0.0311(14) 0.0366(15) 0.0040(12) 0.0019(11) -0.0111(11)
C118 0.0251(13) 0.0282(13) 0.0287(13) 0.0044(11) 0.0055(10) -0.0044(10)
C119 0.0238(12) 0.0194(12) 0.0239(12) 0.0030(9) 0.0003(10) -0.0027(10)
C120 0.032(6) 0.020(7) 0.018(3) -0.003(2) 0.004(3) -0.007(3)
C121 0.054(4) 0.040(3) 0.024(3) 0.003(2) -0.003(2) -0.015(3)
C122 0.035(3) 0.024(3) 0.037(3) -0.003(2) 0.012(3) -0.002(2)
C123 0.0274(13) 0.0234(13) 0.0261(13) -0.0055(10) 0.0004(10) -0.0064(10)
C124 0.0345(15) 0.0305(15) 0.0374(15) -0.0127(12) 0.0022(12) -0.0033(12)
C125 0.0367(15) 0.0337(15) 0.0308(14) -0.0028(12) -0.0055(12) -0.0084(12)
C126 0.0382(15) 0.0258(14) 0.0307(14) -0.0109(11) 0.0140(12) -0.0095(12)
C127 0.0486(19) 0.0418(18) 0.0351(16) -0.0177(14) 0.0162(14) -0.0193(15)
C128 0.061(2) 0.067(3) 0.052(2) -0.0427(19) 0.0271(18) -0.028(2)
C129 0.063(3) 0.081(3) 0.067(3) -0.050(2) 0.039(2) -0.026(2)
C130 0.046(2) 0.064(2) 0.055(2) -0.0329(18) 0.0286(17) -0.0190(17)
C131 0.0390(16) 0.0353(15) 0.0356(15) -0.0133(12) 0.0141(13) -0.0114(13)
C132 0.0292(14) 0.0253(13) 0.0333(14) -0.0086(11) 0.0111(11) -0.0066(11)
C133 0.0401(17) 0.0306(16) 0.0530(19) -0.0058(14) 0.0031(14) 0.0002(13)
C134 0.0431(18) 0.0448(19) 0.052(2) -0.0192(15) 0.0227(15) -0.0192(15)
C135 0.0476(18) 0.0424(18) 0.0340(15) -0.0215(13) 0.0110(13) -0.0232(14)
C136 0.068(2) 0.055(2) 0.0409(18) -0.0169(16) -0.0002(17) -0.0260(19)
C137 0.055(2) 0.0437(19) 0.0455(18) -0.0193(15) 0.0130(15) -0.0254(16)
C138 0.0236(12) 0.0221(12) 0.0207(11) -0.0016(9) 0.0006(9) -0.0058(10)
C139 0.0285(13) 0.0183(12) 0.0298(13) -0.0032(10) 0.0046(10) -0.0044(10)
C140 0.0312(15) 0.0231(14) 0.0526(18) -0.0045(12) 0.0081(13) -0.0042(11)
C141 0.0335(16) 0.0198(14) 0.070(2) -0.0049(14) 0.0089(14) 0.0001(12)
C142 0.0353(15) 0.0192(13) 0.0486(17) -0.0019(12) 0.0021(13) -0.0025(11)
C143 0.0303(14) 0.0233(13) 0.0377(15) -0.0022(11) 0.0027(11) -0.0080(11)
C144 0.0251(13) 0.0217(12) 0.0311(13) -0.0036(10) 0.0016(10) -0.0054(10)
C145 0.0462(18) 0.0179(14) 0.066(2) 0.0010(13) 0.0016(16) -0.0060(12)
C146 0.069(3) 0.0235(16) 0.090(3) -0.0075(17) 0.002(2) -0.0136(17)
C147 0.186(6) 0.0285(19) 0.062(3) 0.0109(19) -0.019(3) -0.018(3)
C148 0.051(2) 0.0264(18) 0.180(6) 0.018(3) 0.005(3) 0.0054(17)
C149 0.0232(12) 0.0158(11) 0.0201(11) -0.0010(9) 0.0006(9) -0.0049(9)
C150 0.0223(12) 0.0189(12) 0.0269(12) -0.0019(10) 0.0014(10) -0.0049(9)
C151 0.0244(13) 0.0318(14) 0.0371(15) -0.0100(11) 0.0080(11) -0.0070(11)
C152 0.0344(15) 0.0396(16) 0.0260(13) -0.0055(11) 0.0110(11) -0.0152(12)
C153 0.0391(15) 0.0325(15) 0.0197(12) 0.0017(10) 0.0013(11) -0.0128(12)
C154 0.0274(13) 0.0217(12) 0.0211(12) 0.0004(9) 0.0016(10) -0.0056(10)
C155 0.0314(14) 0.0302(14) 0.0278(13) 0.0084(11) -0.0059(11) -0.0036(11)
C156 0.0466(19) 0.0351(17) 0.0502(19) 0.0159(14) -0.0120(15) -0.0001(14)
C157 0.0368(16) 0.0435(17) 0.0306(15) 0.0086(13) -0.0066(12) -0.0138(13)
C158 0.0258(14) 0.0291(14) 0.0415(16) 0.0088(12) -0.0078(12) -0.0063(11)
C159 0.0298(16) 0.052(2) 0.096(3) 0.035(2) 0.0071(18) 0.0087(15)
C160 0.064(2) 0.053(2) 0.0414(18) 0.0191(16) -0.0279(17) -0.0329(18)
C169 0.034(8) 0.014(7) 0.027(5) 0.001(4) 0.012(4) 0.000(4)
C170 0.048(5) 0.034(6) 0.081(9) -0.028(6) -0.013(6) 0.012(4)
C171 0.050(6) 0.045(5) 0.038(4) 0.001(4) -0.018(4) -0.009(4)
C78A 0.015(6) 0.023(4) 0.023(3) -0.006(2) 0.000(3) -0.004(3)
C79A 0.046(4) 0.041(4) 0.063(6) -0.027(4) -0.010(4) 0.014(3)
C80A 0.043(4) 0.040(4) 0.037(3) 0.003(3) -0.012(3) -0.009(3)

loop_
_atom_type_symbol
_atom_type_description
_atom_type_scat_dispersion_real
_atom_type_scat_dispersion_imag
_atom_type_scat_source
C C 0.0181 0.0091 'International Tables Vol C Tables 4.2.6.8 and 6.1.1.4'
H H 0.0000 0.0000 'International Tables Vol C Tables 4.2.6.8 and 6.1.1.4'
N N 0.0311 0.0180 'International Tables Vol C Tables 4.2.6.8 and 6.1.1.4'
Si Si 0.2541 0.3302 'International Tables Vol C Tables 4.2.6.8 and 6.1.1.4'

loop_
_geom_angle_atom_site_label_1
_geom_angle_atom_site_label_2
_geom_angle_atom_site_label_3
_geom_angle
_geom_angle_site_symmetry_1
_geom_angle_site_symmetry_3
_geom_angle_publ_flag
C6 Si1 C5 92.62(11) . . ?
C6 Si1 N4 133.27(11) . . ?
C5 Si1 N4 111.95(10) . . ?
C6 Si1 N3 130.17(11) . . ?
C5 Si1 N3 121.74(11) . . ?
N4 Si1 N3 69.46(9) . . ?
C6 Si1 C23 146.86(11) . . ?
C5 Si1 C23 120.38(10) . . ?
N4 Si1 C23 34.58(9) . . ?
N3 Si1 C23 35.08(9) . . ?
C6 Si1 Si2 47.08(8) . . ?
C5 Si1 Si2 47.15(8) . . ?
N4 Si1 Si2 130.69(7) . . ?
N3 Si1 Si2 157.66(7) . . ?
C23 Si1 Si2 161.80(7) . . ?
C5 N1 C1 119.8(2) . . ?
N1 C1 C4 112.4(2) . . ?
N1 C1 C2 106.9(2) . . ?
C4 C1 C2 108.9(2) . . ?
N1 C1 C3 109.3(2) . . ?
C4 C1 C3 110.6(2) . . ?
C2 C1 C3 108.5(2) . . ?
C6 Si2 C5 92.62(12) . . ?
C6 Si2 N6 122.20(10) . . ?
C5 Si2 N6 129.41(10) . . ?
C6 Si2 N5 111.16(11) . . ?
C5 Si2 N5 134.27(10) . . ?
N6 Si2 N5 69.66(9) . . ?
C6 Si2 C58 120.38(11) . . ?
C5 Si2 C58 146.91(10) . . ?
N6 Si2 C58 35.09(9) . . ?
N5 Si2 C58 34.74(9) . . ?
C6 Si2 Si1 46.96(8) . . ?
C5 Si2 Si1 47.27(8) . . ?
N6 Si2 Si1 157.42(7) . . ?
N5 Si2 Si1 130.71(7) . . ?
C58 Si2 Si1 162.00(7) . . ?
C6 N2 C7 120.0(3) . . ?
C1 C2 H2A 109.5 . . ?
C1 C2 H2B 109.5 . . ?
H2A C2 H2B 109.5 . . ?
C1 C2 H2C 109.5 . . ?
H2A C2 H2C 109.5 . . ?
H2B C2 H2C 109.5 . . ?
C86 Si3 C85 93.16(11) . . ?
C86 Si3 N10 129.54(10) . . ?
C85 Si3 N10 121.20(10) . . ?
C86 Si3 N9 133.73(10) . . ?
C85 Si3 N9 111.74(11) . . ?
N10 Si3 N9 69.69(9) . . ?
C86 Si3 C103 147.16(10) . . ?
C85 Si3 C103 119.62(11) . . ?
N10 Si3 C103 35.22(9) . . ?
N9 Si3 C103 34.72(9) . . ?
C86 Si3 Si4 47.38(8) . . ?
C85 Si3 Si4 47.32(8) . . ?
N10 Si3 Si4 156.71(7) . . ?
N9 Si3 Si4 131.33(7) . . ?
C103 Si3 Si4 161.98(7) . . ?
C23 N3 C11 125.8(2) . . ?
C23 N3 Si1 91.09(16) . . ?
C11 N3 Si1 142.88(19) . . ?
C1 C3 H3A 109.5 . . ?
C1 C3 H3B 109.5 . . ?
H3A C3 H3B 109.5 . . ?
C1 C3 H3C 109.5 . . ?
H3A C3 H3C 109.5 . . ?
H3B C3 H3C 109.5 . . ?
C85 Si4 C86 92.83(11) . . ?
C85 Si4 N12 133.30(11) . . ?
C86 Si4 N12 111.65(10) . . ?
C85 Si4 N11 130.00(11) . . ?
C86 Si4 N11 121.58(11) . . ?
N12 Si4 N11 69.76(9) . . ?
C85 Si4 C138 147.17(11) . . ?
C86 Si4 C138 119.88(10) . . ?
N12 Si4 C138 34.82(9) . . ?
N11 Si4 C138 35.18(9) . . ?
C85 Si4 Si3 47.20(8) . . ?
C86 Si4 Si3 47.18(8) . . ?
N12 Si4 Si3 130.71(7) . . ?
N11 Si4 Si3 157.29(7) . . ?
C138 Si4 Si3 161.71(7) . . ?
C23 N4 C34 127.5(2) . . ?
C23 N4 Si1 92.41(15) . . ?
C34 N4 Si1 138.20(17) . . ?
C1 C4 H4A 109.5 . . ?
C1 C4 H4B 109.5 . . ?
H4A C4 H4B 109.5 . . ?
C1 C4 H4C 109.5 . . ?
H4A C4 H4C 109.5 . . ?
H4B C4 H4C 109.5 . . ?
C58 N5 C46 128.7(2) . . ?
C58 N5 Si2 91.84(16) . . ?
C46 N5 Si2 137.84(17) . . ?
N1 C5 Si2 147.3(2) . . ?
N1 C5 Si1 127.14(19) . . ?
Si2 C5 Si1 85.59(11) . . ?
C58 N6 C69 125.4(2) . . ?
C58 N6 Si2 91.54(15) . . ?
C69 N6 Si2 143.02(17) . . ?
N2 C6 Si1 149.3(2) . . ?
N2 C6 Si2 124.8(2) . . ?
Si1 C6 Si2 85.96(11) . . ?
C85 N7 C81 120.1(2) . . ?
N2 C7 C8 110.9(3) . . ?
N2 C7 C9 111.6(3) . . ?
C8 C7 C9 110.1(3) . . ?
N2 C7 C10 105.8(3) . . ?
C8 C7 C10 109.4(3) . . ?
C9 C7 C10 109.1(3) . . ?
C86 N8 C87 119.5(2) . . ?
C7 C8 H8A 109.5 . . ?
C7 C8 H8B 109.5 . . ?
H8A C8 H8B 109.5 . . ?
C7 C8 H8C 109.5 . . ?
H8A C8 H8C 109.5 . . ?
H8B C8 H8C 109.5 . . ?
C103 N9 C91 128.3(2) . . ?
C103 N9 Si3 91.28(16) . . ?
C91 N9 Si3 137.76(17) . . ?
C7 C9 H9A 109.5 . . ?
C7 C9 H9B 109.5 . . ?
H9A C9 H9B 109.5 . . ?
C7 C9 H9C 109.5 . . ?
H9A C9 H9C 109.5 . . ?
H9B C9 H9C 109.5 . . ?
C103 N10 C114 124.3(2) . . ?
C103 N10 Si3 91.31(15) . . ?
C114 N10 Si3 144.32(17) . . ?
C7 C10 H10G 109.5 . . ?
C7 C10 H10H 109.5 . . ?
H10G C10 H10H 109.5 . . ?
C7 C10 H10I 109.5 . . ?
H10G C10 H10I 109.5 . . ?
H10H C10 H10I 109.5 . . ?
C138 N11 C126 125.4(2) . . ?
C138 N11 Si4 91.21(16) . . ?
C126 N11 Si4 143.11(18) . . ?
C12 C11 C16 120.9(3) . . ?
C12 C11 N3 117.8(2) . . ?
C16 C11 N3 121.2(3) . . ?
C138 N12 C149 126.6(2) . . ?
C138 N12 Si4 92.10(15) . . ?
C149 N12 Si4 139.00(17) . . ?
C13 C12 C11 118.2(3) . . ?
C13 C12 C20 119.5(3) . . ?
C11 C12 C20 122.3(2) . . ?
C14 C13 C12 121.7(3) . . ?
C14 C13 H13 119.2 . . ?
C12 C13 H13 119.2 . . ?
C13 C14 C15 119.4(3) . . ?
C13 C14 H14 120.3 . . ?
C15 C14 H14 120.3 . . ?
C14 C15 C16 122.2(3) . . ?
C14 C15 H15 118.9 . . ?
C16 C15 H15 118.9 . . ?
C15 C16 C11 117.5(3) . . ?
C15 C16 C17 117.4(3) . . ?
C11 C16 C17 125.1(3) . . ?
C16 C17 C19 110.8(3) . . ?
C16 C17 C18 111.5(4) . . ?
C19 C17 C18 109.3(3) . . ?
C16 C17 H17 108.4 . . ?
C19 C17 H17 108.4 . . ?
C18 C17 H17 108.4 . . ?
C17 C18 H18A 109.5 . . ?
C17 C18 H18B 109.5 . . ?
H18A C18 H18B 109.5 . . ?
C17 C18 H18C 109.5 . . ?
H18A C18 H18C 109.5 . . ?
H18B C18 H18C 109.5 . . ?
C17 C19 H19A 109.5 . . ?
C17 C19 H19B 109.5 . . ?
H19A C19 H19B 109.5 . . ?
C17 C19 H19C 109.5 . . ?
H19A C19 H19C 109.5 . . ?
H19B C19 H19C 109.5 . . ?
C12 C20 C21 109.9(3) . . ?
C12 C20 C22 112.1(2) . . ?
C21 C20 C22 111.9(3) . . ?
C12 C20 H20 107.6 . . ?
C21 C20 H20 107.6 . . ?
C22 C20 H20 107.6 . . ?
C20 C21 H21A 109.5 . . ?
C20 C21 H21B 109.5 . . ?
H21A C21 H21B 109.5 . . ?
C20 C21 H21C 109.5 . . ?
H21A C21 H21C 109.5 . . ?
H21B C21 H21C 109.5 . . ?
C20 C22 H22A 109.5 . . ?
C20 C22 H22B 109.5 . . ?
H22A C22 H22B 109.5 . . ?
C20 C22 H22C 109.5 . . ?
H22A C22 H22C 109.5 . . ?
H22B C22 H22C 109.5 . . ?
N4 C23 N3 106.5(2) . . ?
N4 C23 C24 126.3(2) . . ?
N3 C23 C24 127.1(2) . . ?
N4 C23 Si1 53.01(13) . . ?
N3 C23 Si1 53.83(13) . . ?
C24 C23 Si1 171.9(2) . . ?
C25 C24 C29 118.9(3) . . ?
C25 C24 C23 120.9(2) . . ?
C29 C24 C23 120.2(2) . . ?
C26 C25 C24 120.2(3) . . ?
C26 C25 H25 119.9 . . ?
C24 C25 H25 119.9 . . ?
C25 C26 C27 121.6(3) . . ?
C25 C26 H26 119.2 . . ?
C27 C26 H26 119.2 . . ?
C28 C27 C26 117.4(3) . . ?
C28 C27 C30 118.5(3) . . ?
C26 C27 C30 124.1(3) . . ?
C29 C28 C27 121.5(3) . . ?
C29 C28 H28 119.3 . . ?
C27 C28 H28 119.3 . . ?
C28 C29 C24 120.3(3) . . ?
C28 C29 H29 119.8 . . ?
C24 C29 H29 119.8 . . ?
C31 C30 C27 112.1(3) . . ?
C31 C30 C32 109.5(4) . . ?
C27 C30 C32 109.2(3) . . ?
C31 C30 C33 109.1(4) . . ?
C27 C30 C33 109.4(3) . . ?
C32 C30 C33 107.4(3) . . ?
C30 C31 H31A 109.5 . . ?
C30 C31 H31B 109.5 . . ?
H31A C31 H31B 109.5 . . ?
C30 C31 H31C 109.5 . . ?
H31A C31 H31C 109.5 . . ?
H31B C31 H31C 109.5 . . ?
C30 C32 H32A 109.5 . . ?
C30 C32 H32B 109.5 . . ?
H32A C32 H32B 109.5 . . ?
C30 C32 H32C 109.5 . . ?
H32A C32 H32C 109.5 . . ?
H32B C32 H32C 109.5 . . ?
C30 C33 H33A 109.5 . . ?
C30 C33 H33B 109.5 . . ?
H33A C33 H33B 109.5 . . ?
C30 C33 H33C 109.5 . . ?
H33A C33 H33C 109.5 . . ?
H33B C33 H33C 109.5 . . ?
C39 C34 C35 121.2(2) . . ?
C39 C34 N4 117.1(2) . . ?
C35 C34 N4 121.7(2) . . ?
C36 C35 C34 117.6(2) . . ?
C36 C35 C43 118.1(2) . . ?
C34 C35 C43 124.3(2) . . ?
C37 C36 C35 121.7(3) . . ?
C37 C36 H36 119.1 . . ?
C35 C36 H36 119.1 . . ?
C38 C37 C36 119.8(3) . . ?
C38 C37 H37 120.1 . . ?
C36 C37 H37 120.1 . . ?
C37 C38 C39 120.9(3) . . ?
C37 C38 H38 119.6 . . ?
C39 C38 H38 119.6 . . ?
C38 C39 C34 118.7(2) . . ?
C38 C39 C40 120.0(2) . . ?
C34 C39 C40 121.2(2) . . ?
C42 C40 C41 110.6(3) . . ?
C42 C40 C39 113.2(3) . . ?
C41 C40 C39 109.8(2) . . ?
C42 C40 H40 107.7 . . ?
C41 C40 H40 107.7 . . ?
C39 C40 H40 107.7 . . ?
C40 C41 H41A 109.5 . . ?
C40 C41 H41B 109.5 . . ?
H41A C41 H41B 109.5 . . ?
C40 C41 H41C 109.5 . . ?
H41A C41 H41C 109.5 . . ?
H41B C41 H41C 109.5 . . ?
C40 C42 H42A 109.5 . . ?
C40 C42 H42B 109.5 . . ?
H42A C42 H42B 109.5 . . ?
C40 C42 H42C 109.5 . . ?
H42A C42 H42C 109.5 . . ?
H42B C42 H42C 109.5 . . ?
C35 C43 C44 109.9(2) . . ?
C35 C43 C45 112.2(2) . . ?
C44 C43 C45 110.1(2) . . ?
C35 C43 H43 108.2 . . ?
C44 C43 H43 108.2 . . ?
C45 C43 H43 108.2 . . ?
C43 C44 H44A 109.5 . . ?
C43 C44 H44B 109.5 . . ?
H44A C44 H44B 109.5 . . ?
C43 C44 H44C 109.5 . . ?
H44A C44 H44C 109.5 . . ?
H44B C44 H44C 109.5 . . ?
C43 C45 H45A 109.5 . . ?
C43 C45 H45B 109.5 . . ?
H45A C45 H45B 109.5 . . ?
C43 C45 H45C 109.5 . . ?
H45A C45 H45C 109.5 . . ?
H45B C45 H45C 109.5 . . ?
C51 C46 C47 121.9(3) . . ?
C51 C46 N5 116.4(2) . . ?
C47 C46 N5 121.7(3) . . ?
C46 C47 C48 116.2(3) . . ?
C46 C47 C55 125.3(3) . . ?
C48 C47 C55 118.4(3) . . ?
C49 C48 C47 122.9(3) . . ?
C49 C48 H48 118.5 . . ?
C47 C48 H48 118.5 . . ?
C48 C49 C50 119.6(3) . . ?
C48 C49 H49 120.2 . . ?
C50 C49 H49 120.2 . . ?
C49 C50 C51 121.4(3) . . ?
C49 C50 H50 119.3 . . ?
C51 C50 H50 119.3 . . ?
C46 C51 C50 118.0(3) . . ?
C46 C51 C52 121.7(2) . . ?
C50 C51 C52 120.1(3) . . ?
C51 C52 C54 114.2(3) . . ?
C51 C52 C53 109.3(2) . . ?
C54 C52 C53 110.7(3) . . ?
C51 C52 H52 107.5 . . ?
C54 C52 H52 107.5 . . ?
C53 C52 H52 107.5 . . ?
C52 C53 H53A 109.5 . . ?
C52 C53 H53B 109.5 . . ?
H53A C53 H53B 109.5 . . ?
C52 C53 H53C 109.5 . . ?
H53A C53 H53C 109.5 . . ?
H53B C53 H53C 109.5 . . ?
C52 C54 H54A 109.5 . . ?
C52 C54 H54B 109.5 . . ?
H54A C54 H54B 109.5 . . ?
C52 C54 H54C 109.5 . . ?
H54A C54 H54C 109.5 . . ?
H54B C54 H54C 109.5 . . ?
C47 C55 C56 110.7(3) . . ?
C47 C55 C57 110.8(3) . . ?
C56 C55 C57 109.9(3) . . ?
C47 C55 H55 108.5 . . ?
C56 C55 H55 108.5 . . ?
C57 C55 H55 108.5 . . ?
C55 C56 H56A 109.5 . . ?
C55 C56 H56B 109.5 . . ?
H56A C56 H56B 109.5 . . ?
C55 C56 H56C 109.5 . . ?
H56A C56 H56C 109.5 . . ?
H56B C56 H56C 109.5 . . ?
C55 C57 H57A 109.5 . . ?
C55 C57 H57B 109.5 . . ?
H57A C57 H57B 109.5 . . ?
C55 C57 H57C 109.5 . . ?
H57A C57 H57C 109.5 . . ?
H57B C57 H57C 109.5 . . ?
N5 C58 N6 106.5(2) . . ?
N5 C58 C59 127.7(2) . . ?
N6 C58 C59 125.9(2) . . ?
N5 C58 Si2 53.42(13) . . ?
N6 C58 Si2 53.37(12) . . ?
C59 C58 Si2 174.43(18) . . ?
C64 C59 C60 119.2(2) . . ?
C64 C59 C58 121.0(2) . . ?
C60 C59 C58 119.7(2) . . ?
C61 C60 C59 119.7(3) . . ?
C61 C60 H60 120.2 . . ?
C59 C60 H60 120.2 . . ?
C60 C61 C62 121.6(3) . . ?
C60 C61 H61 119.2 . . ?
C62 C61 H61 119.2 . . ?
C63 C62 C61 117.9(2) . . ?
C63 C62 C65 122.3(3) . . ?
C61 C62 C65 119.6(3) . . ?
C64 C63 C62 120.8(3) . . ?
C64 C63 H63 119.6 . . ?
C62 C63 H63 119.6 . . ?
C63 C64 C59 120.5(3) . . ?
C63 C64 H64 119.7 . . ?
C59 C64 H64 119.7 . . ?
C68 C65 C67 108.9(4) . . ?
C68 C65 C66 107.8(4) . . ?
C67 C65 C66 111.6(4) . . ?
C68 C65 C62 112.5(3) . . ?
C67 C65 C62 109.2(3) . . ?
C66 C65 C62 106.9(3) . . ?
C65 C66 H66A 109.5 . . ?
C65 C66 H66B 109.5 . . ?
H66A C66 H66B 109.5 . . ?
C65 C66 H66C 109.5 . . ?
H66A C66 H66C 109.5 . . ?
H66B C66 H66C 109.5 . . ?
C65 C67 H67A 109.5 . . ?
C65 C67 H67B 109.5 . . ?
H67A C67 H67B 109.5 . . ?
C65 C67 H67C 109.5 . . ?
H67A C67 H67C 109.5 . . ?
H67B C67 H67C 109.5 . . ?
C65 C68 H68A 109.5 . . ?
C65 C68 H68B 109.5 . . ?
H68A C68 H68B 109.5 . . ?
C65 C68 H68C 109.5 . . ?
H68A C68 H68C 109.5 . . ?
H68B C68 H68C 109.5 . . ?
C70 C69 C74 120.6(2) . . ?
C70 C69 N6 118.4(2) . . ?
C74 C69 N6 121.0(2) . . ?
C71 C70 C69 118.4(2) . . ?
C71 C70 C78 116.7(6) . . ?
C69 C70 C78 124.3(6) . . ?
C71 C70 C78A 120.8(5) . . ?
C69 C70 C78A 120.5(5) . . ?
C72 C71 C70 121.7(2) . . ?
C72 C71 H71 119.2 . . ?
C70 C71 H71 119.2 . . ?
C71 C72 C73 119.4(2) . . ?
C71 C72 H72 120.3 . . ?
C73 C72 H72 120.3 . . ?
C72 C73 C74 121.6(2) . . ?
C72 C73 H73 119.2 . . ?
C74 C73 H73 119.2 . . ?
C73 C74 C69 118.0(2) . . ?
C73 C74 C75 116.2(2) . . ?
C69 C74 C75 125.7(2) . . ?
C74 C75 C77 111.2(2) . . ?
C74 C75 C76 111.1(2) . . ?
C77 C75 C76 109.1(2) . . ?
C74 C75 H75 108.5 . . ?
C77 C75 H75 108.5 . . ?
C76 C75 H75 108.5 . . ?
C75 C76 H76A 109.5 . . ?
C75 C76 H76B 109.5 . . ?
H76A C76 H76B 109.5 . . ?
C75 C76 H76C 109.5 . . ?
H76A C76 H76C 109.5 . . ?
H76B C76 H76C 109.5 . . ?
C75 C77 H77A 109.5 . . ?
C75 C77 H77B 109.5 . . ?
H77A C77 H77B 109.5 . . ?
C75 C77 H77C 109.5 . . ?
H77A C77 H77C 109.5 . . ?
H77B C77 H77C 109.5 . . ?
C70 C78 C79 113.6(9) . . ?
C70 C78 C80 114.5(10) . . ?
C79 C78 C80 109.4(8) . . ?
C70 C78 H78 106.2 . . ?
C79 C78 H78 106.2 . . ?
C80 C78 H78 106.2 . . ?
C78 C79 H79A 109.5 . . ?
C78 C79 H79B 109.5 . . ?
H79A C79 H79B 109.5 . . ?
C78 C79 H79C 109.5 . . ?
H79A C79 H79C 109.5 . . ?
H79B C79 H79C 109.5 . . ?
C78 C80 H80A 109.5 . . ?
C78 C80 H80B 109.5 . . ?
H80A C80 H80B 109.5 . . ?
C78 C80 H80C 109.5 . . ?
H80A C80 H80C 109.5 . . ?
H80B C80 H80C 109.5 . . ?
N7 C81 C84 110.1(3) . . ?
N7 C81 C83 111.9(3) . . ?
C84 C81 C83 110.9(3) . . ?
N7 C81 C82 106.2(3) . . ?
C84 C81 C82 108.8(3) . . ?
C83 C81 C82 108.8(3) . . ?
C81 C82 H82A 109.5 . . ?
C81 C82 H82B 109.5 . . ?
H82A C82 H82B 109.5 . . ?
C81 C82 H82C 109.5 . . ?
H82A C82 H82C 109.5 . . ?
H82B C82 H82C 109.5 . . ?
C81 C83 H83A 109.5 . . ?
C81 C83 H83B 109.5 . . ?
H83A C83 H83B 109.5 . . ?
C81 C83 H83C 109.5 . . ?
H83A C83 H83C 109.5 . . ?
H83B C83 H83C 109.5 . . ?
C81 C84 H84A 109.5 . . ?
C81 C84 H84B 109.5 . . ?
H84A C84 H84B 109.5 . . ?
C81 C84 H84C 109.5 . . ?
H84A C84 H84C 109.5 . . ?
H84B C84 H84C 109.5 . . ?
N7 C85 Si3 126.4(2) . . ?
N7 C85 Si4 148.2(2) . . ?
Si3 C85 Si4 85.48(11) . . ?
N8 C86 Si3 147.40(19) . . ?
N8 C86 Si4 127.14(18) . . ?
Si3 C86 Si4 85.44(11) . . ?
N8 C87 C90 112.4(2) . . ?
N8 C87 C88 106.9(2) . . ?
C90 C87 C88 108.8(2) . . ?
N8 C87 C89 109.4(2) . . ?
C90 C87 C89 110.7(2) . . ?
C88 C87 C89 108.5(2) . . ?
C87 C88 H88A 109.5 . . ?
C87 C88 H88B 109.5 . . ?
H88A C88 H88B 109.5 . . ?
C87 C88 H88C 109.5 . . ?
H88A C88 H88C 109.5 . . ?
H88B C88 H88C 109.5 . . ?
C87 C89 H89A 109.5 . . ?
C87 C89 H89B 109.5 . . ?
H89A C89 H89B 109.5 . . ?
C87 C89 H89C 109.5 . . ?
H89A C89 H89C 109.5 . . ?
H89B C89 H89C 109.5 . . ?
C87 C90 H90A 109.5 . . ?
C87 C90 H90B 109.5 . . ?
H90A C90 H90B 109.5 . . ?
C87 C90 H90C 109.5 . . ?
H90A C90 H90C 109.5 . . ?
H90B C90 H90C 109.5 . . ?
C96 C91 C92 120.8(2) . . ?
C96 C91 N9 122.1(2) . . ?
C92 C91 N9 117.1(2) . . ?
C93 C92 C91 118.7(3) . . ?
C93 C92 C100 119.8(3) . . ?
C91 C92 C100 121.4(2) . . ?
C94 C93 C92 120.7(3) . . ?
C94 C93 H93 119.7 . . ?
C92 C93 H93 119.7 . . ?
C95 C94 C93 120.2(3) . . ?
C95 C94 H94 119.9 . . ?
C93 C94 H94 119.9 . . ?
C94 C95 C96 121.4(3) . . ?
C94 C95 H95 119.3 . . ?
C96 C95 H95 119.3 . . ?
C95 C96 C91 118.2(3) . . ?
C95 C96 C97 116.7(3) . . ?
C91 C96 C97 125.1(3) . . ?
C96 C97 C98 110.2(2) . . ?
C96 C97 C99 110.7(3) . . ?
C98 C97 C99 110.4(3) . . ?
C96 C97 H97 108.5 . . ?
C98 C97 H97 108.5 . . ?
C99 C97 H97 108.5 . . ?
C97 C98 H98A 109.5 . . ?
C97 C98 H98B 109.5 . . ?
H98A C98 H98B 109.5 . . ?
C97 C98 H98C 109.5 . . ?
H98A C98 H98C 109.5 . . ?
H98B C98 H98C 109.5 . . ?
C97 C99 H99A 109.5 . . ?
C97 C99 H99B 109.5 . . ?
H99A C99 H99B 109.5 . . ?
C97 C99 H99C 109.5 . . ?
H99A C99 H99C 109.5 . . ?
H99B C99 H99C 109.5 . . ?
C92 C100 C101 113.4(2) . . ?
C92 C100 C102 110.0(2) . . ?
C101 C100 C102 110.4(2) . . ?
C92 C100 H100 107.6 . . ?
C101 C100 H100 107.6 . . ?
C102 C100 H100 107.6 . . ?
C100 C101 H10A 109.5 . . ?
C100 C101 H10B 109.5 . . ?
H10A C101 H10B 109.5 . . ?
C100 C101 H10C 109.5 . . ?
H10A C101 H10C 109.5 . . ?
H10B C101 H10C 109.5 . . ?
C100 C102 H10D 109.5 . . ?
C100 C102 H10E 109.5 . . ?
H10D C102 H10E 109.5 . . ?
C100 C102 H10F 109.5 . . ?
H10D C102 H10F 109.5 . . ?
H10E C102 H10F 109.5 . . ?
N9 C103 N10 107.0(2) . . ?
N9 C103 C104 127.8(2) . . ?
N10 C103 C104 125.2(2) . . ?
N9 C103 Si3 54.01(13) . . ?
N10 C103 Si3 53.47(12) . . ?
C104 C103 Si3 172.67(19) . . ?
C105 C104 C109 119.0(2) . . ?
C105 C104 C103 121.5(2) . . ?
C109 C104 C103 119.5(2) . . ?
C106 C105 C104 120.0(3) . . ?
C106 C105 H105 120.0 . . ?
C104 C105 H105 120.0 . . ?
C105 C106 C107 121.6(3) . . ?
C105 C106 H106 119.2 . . ?
C107 C106 H106 119.2 . . ?
C108 C107 C106 117.5(3) . . ?
C108 C107 C110 120.6(3) . . ?
C106 C107 C110 121.8(3) . . ?
C109 C108 C107 121.6(3) . . ?
C109 C108 H108 119.2 . . ?
C107 C108 H108 119.2 . . ?
C108 C109 C104 120.2(3) . . ?
C108 C109 H109 119.9 . . ?
C104 C109 H109 119.9 . . ?
C113 C110 C111 108.2(4) . . ?
C113 C110 C112 111.5(4) . . ?
C111 C110 C112 107.0(3) . . ?
C113 C110 C107 110.5(3) . . ?
C111 C110 C107 112.4(3) . . ?
C112 C110 C107 107.2(3) . . ?
C110 C111 H11A 109.5 . . ?
C110 C111 H11B 109.5 . . ?
H11A C111 H11B 109.5 . . ?
C110 C111 H11C 109.5 . . ?
H11A C111 H11C 109.5 . . ?
H11B C111 H11C 109.5 . . ?
C110 C112 H11D 109.5 . . ?
C110 C112 H11E 109.5 . . ?
H11D C112 H11E 109.5 . . ?
C110 C112 H11F 109.5 . . ?
H11D C112 H11F 109.5 . . ?
H11E C112 H11F 109.5 . . ?
C110 C113 H11G 109.5 . . ?
C110 C113 H11H 109.5 . . ?
H11G C113 H11H 109.5 . . ?
C110 C113 H11I 109.5 . . ?
H11G C113 H11I 109.5 . . ?
H11H C113 H11I 109.5 . . ?
C119 C114 C115 120.9(2) . . ?
C119 C114 N10 118.3(2) . . ?
C115 C114 N10 120.7(2) . . ?
C116 C115 C114 117.5(2) . . ?
C116 C115 C123 117.3(2) . . ?
C114 C115 C123 125.2(2) . . ?
C117 C116 C115 121.7(2) . . ?
C117 C116 H116 119.2 . . ?
C115 C116 H116 119.2 . . ?
C116 C117 C118 119.7(2) . . ?
C116 C117 H117 120.1 . . ?
C118 C117 H117 120.1 . . ?
C117 C118 C119 121.4(3) . . ?
C117 C118 H118 119.3 . . ?
C119 C118 H118 119.3 . . ?
C118 C119 C114 118.4(2) . . ?
C118 C119 C169 120.0(10) . . ?
C114 C119 C169 121.2(10) . . ?
C118 C119 C120 118.2(7) . . ?
C114 C119 C120 123.1(7) . . ?
C121 C120 C122 109.7(7) . . ?
C121 C120 C119 111.8(13) . . ?
C122 C120 C119 108.8(10) . . ?
C121 C120 H120 108.8 . . ?
C122 C120 H120 108.8 . . ?
C119 C120 H120 108.8 . . ?
C120 C121 H12A 109.5 . . ?
C120 C121 H12B 109.5 . . ?
H12A C121 H12B 109.5 . . ?
C120 C121 H12C 109.5 . . ?
H12A C121 H12C 109.5 . . ?
H12B C121 H12C 109.5 . . ?
C120 C122 H12D 109.5 . . ?
C120 C122 H12E 109.5 . . ?
H12D C122 H12E 109.5 . . ?
C120 C122 H12F 109.5 . . ?
H12D C122 H12F 109.5 . . ?
H12E C122 H12F 109.5 . . ?
C115 C123 C124 112.5(2) . . ?
C115 C123 C125 110.3(2) . . ?
C124 C123 C125 108.7(2) . . ?
C115 C123 H123 108.4 . . ?
C124 C123 H123 108.4 . . ?
C125 C123 H123 108.4 . . ?
C123 C124 H1 109.5 . . ?
C123 C124 H2 109.5 . . ?
H1 C124 H2 109.5 . . ?
C123 C124 H3 109.5 . . ?
H1 C124 H3 109.5 . . ?
H2 C124 H3 109.5 . . ?
C123 C125 H4 109.5 . . ?
C123 C125 H5 109.5 . . ?
H4 C125 H5 109.5 . . ?
C123 C125 H6 109.5 . . ?
H4 C125 H6 109.5 . . ?
H5 C125 H6 109.5 . . ?
C127 C126 C131 121.1(3) . . ?
C127 C126 N11 121.2(3) . . ?
C131 C126 N11 117.7(2) . . ?
C128 C127 C126 117.5(3) . . ?
C128 C127 C135 117.1(3) . . ?
C126 C127 C135 125.3(3) . . ?
C129 C128 C127 122.0(3) . . ?
C129 C128 H128 119.0 . . ?
C127 C128 H128 119.0 . . ?
C128 C129 C130 119.9(3) . . ?
C128 C129 H129 120.1 . . ?
C130 C129 H129 120.1 . . ?
C129 C130 C131 121.2(3) . . ?
C129 C130 H130 119.4 . . ?
C131 C130 H130 119.4 . . ?
C130 C131 C126 118.3(3) . . ?
C130 C131 C132 119.6(3) . . ?
C126 C131 C132 122.1(2) . . ?
C133 C132 C131 110.3(2) . . ?
C133 C132 C134 110.6(3) . . ?
C131 C132 C134 112.3(2) . . ?
C133 C132 H132 107.8 . . ?
C131 C132 H132 107.8 . . ?
C134 C132 H132 107.8 . . ?
C132 C133 H13D 109.5 . . ?
C132 C133 H13E 109.5 . . ?
H13D C133 H13E 109.5 . . ?
C132 C133 H13F 109.5 . . ?
H13D C133 H13F 109.5 . . ?
H13E C133 H13F 109.5 . . ?
C132 C134 H13G 109.5 . . ?
C132 C134 H13H 109.5 . . ?
H13G C134 H13H 109.5 . . ?
C132 C134 H13I 109.5 . . ?
H13G C134 H13I 109.5 . . ?
H13H C134 H13I 109.5 . . ?
C136 C135 C127 111.2(3) . . ?
C136 C135 C137 109.1(3) . . ?
C127 C135 C137 112.0(3) . . ?
C136 C135 H135 108.1 . . ?
C127 C135 H135 108.1 . . ?
C137 C135 H135 108.1 . . ?
C135 C136 H13J 109.5 . . ?
C135 C136 H13K 109.5 . . ?
H13J C136 H13K 109.5 . . ?
C135 C136 H13L 109.5 . . ?
H13J C136 H13L 109.5 . . ?
H13K C136 H13L 109.5 . . ?
C135 C137 H13A 109.5 . . ?
C135 C137 H13B 109.5 . . ?
H13A C137 H13B 109.5 . . ?
C135 C137 H13C 109.5 . . ?
H13A C137 H13C 109.5 . . ?
H13B C137 H13C 109.5 . . ?
N12 C138 N11 106.2(2) . . ?
N12 C138 C139 126.8(2) . . ?
N11 C138 C139 126.9(2) . . ?
N12 C138 Si4 53.08(13) . . ?
N11 C138 Si4 53.62(13) . . ?
C139 C138 Si4 171.1(2) . . ?
C140 C139 C144 118.9(3) . . ?
C140 C139 C138 120.7(2) . . ?
C144 C139 C138 120.3(2) . . ?
C139 C140 C141 119.9(3) . . ?
C139 C140 H140 120.0 . . ?
C141 C140 H140 120.0 . . ?
C142 C141 C140 121.9(3) . . ?
C142 C141 H141 119.0 . . ?
C140 C141 H141 119.0 . . ?
C141 C142 C143 117.1(3) . . ?
C141 C142 C145 123.8(3) . . ?
C143 C142 C145 119.0(3) . . ?
C144 C143 C142 121.7(3) . . ?
C144 C143 H143 119.1 . . ?
C142 C143 H143 119.1 . . ?
C143 C144 C139 120.3(3) . . ?
C143 C144 H144 119.8 . . ?
C139 C144 H144 119.8 . . ?
C148 C145 C146 106.7(4) . . ?
C148 C145 C147 114.2(4) . . ?
C146 C145 C147 106.5(4) . . ?
C148 C145 C142 111.3(3) . . ?
C146 C145 C142 109.8(3) . . ?
C147 C145 C142 108.3(3) . . ?
C145 C146 H14A 109.5 . . ?
C145 C146 H14B 109.5 . . ?
H14A C146 H14B 109.5 . . ?
C145 C146 H14C 109.5 . . ?
H14A C146 H14C 109.5 . . ?
H14B C146 H14C 109.5 . . ?
C145 C147 H14D 109.5 . . ?
C145 C147 H14E 109.5 . . ?
H14D C147 H14E 109.5 . . ?
C145 C147 H14F 109.5 . . ?
H14D C147 H14F 109.5 . . ?
H14E C147 H14F 109.5 . . ?
C145 C148 H14G 109.5 . . ?
C145 C148 H14H 109.5 . . ?
H14G C148 H14H 109.5 . . ?
C145 C148 H14I 109.5 . . ?
H14G C148 H14I 109.5 . . ?
H14H C148 H14I 109.5 . . ?
C154 C149 C150 121.6(2) . . ?
C154 C149 N12 121.7(2) . . ?
C150 C149 N12 116.6(2) . . ?
C151 C150 C149 117.6(2) . . ?
C151 C150 C158 120.6(3) . . ?
C149 C150 C158 121.7(2) . . ?
C152 C151 C150 121.3(3) . . ?
C152 C151 H151 119.3 . . ?
C150 C151 H151 119.3 . . ?
C151 C152 C153 119.9(3) . . ?
C151 C152 H152 120.1 . . ?
C153 C152 H152 120.1 . . ?
C152 C153 C154 122.0(3) . . ?
C152 C153 H153 119.0 . . ?
C154 C153 H153 119.0 . . ?
C153 C154 C149 117.3(2) . . ?
C153 C154 C155 118.4(2) . . ?
C149 C154 C155 124.2(2) . . ?
C154 C155 C156 112.5(2) . . ?
C154 C155 C157 109.2(2) . . ?
C156 C155 C157 109.5(2) . . ?
C154 C155 H155 108.5 . . ?
C156 C155 H155 108.5 . . ?
C157 C155 H155 108.5 . . ?
C155 C156 H15D 109.5 . . ?
C155 C156 H15E 109.5 . . ?
H15D C156 H15E 109.5 . . ?
C155 C156 H15F 109.5 . . ?
H15D C156 H15F 109.5 . . ?
H15E C156 H15F 109.5 . . ?
C155 C157 H15A 109.5 . . ?
C155 C157 H15B 109.5 . . ?
H15A C157 H15B 109.5 . . ?
C155 C157 H15C 109.5 . . ?
H15A C157 H15C 109.5 . . ?
H15B C157 H15C 109.5 . . ?
C150 C158 C159 113.8(3) . . ?
C150 C158 C160 109.0(2) . . ?
C159 C158 C160 111.4(3) . . ?
C150 C158 H158 107.5 . . ?
C159 C158 H158 107.5 . . ?
C160 C158 H158 107.5 . . ?
C158 C159 H15G 109.5 . . ?
C158 C159 H15H 109.5 . . ?
H15G C159 H15H 109.5 . . ?
C158 C159 H15I 109.5 . . ?
H15G C159 H15I 109.5 . . ?
H15H C159 H15I 109.5 . . ?
C158 C160 H16A 109.5 . . ?
C158 C160 H16B 109.5 . . ?
H16A C160 H16B 109.5 . . ?
C158 C160 H16C 109.5 . . ?
H16A C160 H16C 109.5 . . ?
H16B C160 H16C 109.5 . . ?
C162 C161 H16G 109.5 . . ?
C162 C161 H16H 109.5 . . ?
H16G C161 H16H 109.5 . . ?
C162 C161 H16I 109.5 . . ?
H16G C161 H16I 109.5 . . ?
H16H C161 H16I 109.5 . . ?
C161 C162 C163 115.0(4) . . ?
C161 C162 H16L 108.5 . . ?
C163 C162 H16L 108.5 . . ?
C161 C162 H16M 108.5 . . ?
C163 C162 H16M 108.5 . . ?
H16L C162 H16M 107.5 . . ?
C164 C163 C162 111.8(4) . . ?
C164 C163 H16N 109.3 . . ?
C162 C163 H16N 109.3 . . ?
C164 C163 H16O 109.3 . . ?
C162 C163 H16O 109.3 . . ?
H16N C163 H16O 107.9 . . ?
C163 C164 C165 109.3(4) . . ?
C163 C164 H16J 109.8 . . ?
C165 C164 H16J 109.8 . . ?
C163 C164 H16K 109.8 . . ?
C165 C164 H16K 109.8 . . ?
H16J C164 H16K 108.3 . . ?
C164 C165 H16D 109.5 . . ?
C164 C165 H16E 109.5 . . ?
H16D C165 H16E 109.5 . . ?
C164 C165 H16F 109.5 . . ?
H16D C165 H16F 109.5 . . ?
H16E C165 H16F 109.5 . . ?
C119 C169 C171 115.1(18) . . ?
C119 C169 C170 108.0(17) . . ?
C171 C169 C170 110.1(10) . . ?
C119 C169 H169 107.8 . . ?
C171 C169 H169 107.8 . . ?
C170 C169 H169 107.8 . . ?
C169 C170 H17A 109.5 . . ?
C169 C170 H17B 109.5 . . ?
H17A C170 H17B 109.5 . . ?
C169 C170 H17C 109.5 . . ?
H17A C170 H17C 109.5 . . ?
H17B C170 H17C 109.5 . . ?
C169 C171 H17D 109.5 . . ?
C169 C171 H17E 109.5 . . ?
H17D C171 H17E 109.5 . . ?
C169 C171 H17F 109.5 . . ?
H17D C171 H17F 109.5 . . ?
H17E C171 H17F 109.5 . . ?
C79A C78A C80A 110.6(7) . . ?
C79A C78A C70 105.6(8) . . ?
C80A C78A C70 111.5(8) . . ?
C79A C78A H78A 109.7 . . ?
C80A C78A H78A 109.7 . . ?
C70 C78A H78A 109.7 . . ?
C78A C79A H79D 109.5 . . ?
C78A C79A H79E 109.5 . . ?
H79D C79A H79E 109.5 . . ?
C78A C79A H79F 109.5 . . ?
H79D C79A H79F 109.5 . . ?
H79E C79A H79F 109.5 . . ?
C78A C80A H80D 109.5 . . ?
C78A C80A H80E 109.5 . . ?
H80D C80A H80E 109.5 . . ?
C78A C80A H80F 109.5 . . ?
H80D C80A H80F 109.5 . . ?
H80E C80A H80F 109.5 . . ?

loop_
_geom_bond_atom_site_label_1
_geom_bond_atom_site_label_2
_geom_bond_distance
_geom_bond_site_symmetry_2
_geom_bond_publ_flag
Si1 C6 1.833(3) . ?
Si1 C5 1.843(2) . ?
Si1 N4 1.874(2) . ?
Si1 N3 1.893(2) . ?
Si1 C23 2.345(3) . ?
Si1 Si2 2.5020(9) . ?
N1 C5 1.311(3) . ?
N1 C1 1.482(3) . ?
C1 C4 1.521(4) . ?
C1 C2 1.530(4) . ?
C1 C3 1.535(4) . ?
Si2 C6 1.837(3) . ?
Si2 C5 1.840(3) . ?
Si2 N6 1.879(2) . ?
Si2 N5 1.881(2) . ?
Si2 C58 2.341(3) . ?
N2 C6 1.315(4) . ?
N2 C7 1.474(4) . ?
C2 H2A 0.9800 . ?
C2 H2B 0.9800 . ?
C2 H2C 0.9800 . ?
Si3 C86 1.839(2) . ?
Si3 C85 1.839(3) . ?
Si3 N10 1.875(2) . ?
Si3 N9 1.888(2) . ?
Si3 C103 2.333(3) . ?
Si3 Si4 2.4992(9) . ?
N3 C23 1.348(3) . ?
N3 C11 1.437(3) . ?
C3 H3A 0.9800 . ?
C3 H3B 0.9800 . ?
C3 H3C 0.9800 . ?
Si4 C85 1.843(3) . ?
Si4 C86 1.845(2) . ?
Si4 N12 1.873(2) . ?
Si4 N11 1.885(2) . ?
Si4 C138 2.341(3) . ?
N4 C23 1.332(3) . ?
N4 C34 1.439(3) . ?
C4 H4A 0.9800 . ?
C4 H4B 0.9800 . ?
C4 H4C 0.9800 . ?
N5 C58 1.335(3) . ?
N5 C46 1.436(3) . ?
N6 C58 1.346(3) . ?
N6 C69 1.435(3) . ?
N7 C85 1.305(4) . ?
N7 C81 1.481(4) . ?
C7 C8 1.525(6) . ?
C7 C9 1.532(4) . ?
C7 C10 1.538(5) . ?
N8 C86 1.312(3) . ?
N8 C87 1.479(3) . ?
C8 H8A 0.9800 . ?
C8 H8B 0.9800 . ?
C8 H8C 0.9800 . ?
N9 C103 1.329(3) . ?
N9 C91 1.434(3) . ?
C9 H9A 0.9800 . ?
C9 H9B 0.9800 . ?
C9 H9C 0.9800 . ?
N10 C103 1.346(3) . ?
N10 C114 1.441(3) . ?
C10 H10G 0.9800 . ?
C10 H10H 0.9800 . ?
C10 H10I 0.9800 . ?
N11 C138 1.349(3) . ?
N11 C126 1.438(3) . ?
C11 C12 1.414(4) . ?
C11 C16 1.419(4) . ?
N12 C138 1.338(3) . ?
N12 C149 1.432(3) . ?
C12 C13 1.391(4) . ?
C12 C20 1.517(4) . ?
C13 C14 1.375(5) . ?
C13 H13 0.9500 . ?
C14 C15 1.385(6) . ?
C14 H14 0.9500 . ?
C15 C16 1.388(4) . ?
C15 H15 0.9500 . ?
C16 C17 1.522(5) . ?
C17 C19 1.528(6) . ?
C17 C18 1.550(5) . ?
C17 H17 1.0000 . ?
C18 H18A 0.9800 . ?
C18 H18B 0.9800 . ?
C18 H18C 0.9800 . ?
C19 H19A 0.9800 . ?
C19 H19B 0.9800 . ?
C19 H19C 0.9800 . ?
C20 C21 1.523(5) . ?
C20 C22 1.533(4) . ?
C20 H20 1.0000 . ?
C21 H21A 0.9800 . ?
C21 H21B 0.9800 . ?
C21 H21C 0.9800 . ?
C22 H22A 0.9800 . ?
C22 H22B 0.9800 . ?
C22 H22C 0.9800 . ?
C23 C24 1.472(4) . ?
C24 C25 1.390(4) . ?
C24 C29 1.394(4) . ?
C25 C26 1.387(4) . ?
C25 H25 0.9500 . ?
C26 C27 1.396(4) . ?
C26 H26 0.9500 . ?
C27 C28 1.394(4) . ?
C27 C30 1.529(4) . ?
C28 C29 1.387(4) . ?
C28 H28 0.9500 . ?
C29 H29 0.9500 . ?
C30 C31 1.518(5) . ?
C30 C32 1.537(6) . ?
C30 C33 1.552(6) . ?
C31 H31A 0.9800 . ?
C31 H31B 0.9800 . ?
C31 H31C 0.9800 . ?
C32 H32A 0.9800 . ?
C32 H32B 0.9800 . ?
C32 H32C 0.9800 . ?
C33 H33A 0.9800 . ?
C33 H33B 0.9800 . ?
C33 H33C 0.9800 . ?
C34 C39 1.407(4) . ?
C34 C35 1.408(4) . ?
C35 C36 1.397(4) . ?
C35 C43 1.523(4) . ?
C36 C37 1.383(4) . ?
C36 H36 0.9500 . ?
C37 C38 1.381(4) . ?
C37 H37 0.9500 . ?
C38 C39 1.392(4) . ?
C38 H38 0.9500 . ?
C39 C40 1.528(4) . ?
C40 C42 1.521(4) . ?
C40 C41 1.523(4) . ?
C40 H40 1.0000 . ?
C41 H41A 0.9800 . ?
C41 H41B 0.9800 . ?
C41 H41C 0.9800 . ?
C42 H42A 0.9800 . ?
C42 H42B 0.9800 . ?
C42 H42C 0.9800 . ?
C43 C44 1.529(4) . ?
C43 C45 1.535(4) . ?
C43 H43 1.0000 . ?
C44 H44A 0.9800 . ?
C44 H44B 0.9800 . ?
C44 H44C 0.9800 . ?
C45 H45A 0.9800 . ?
C45 H45B 0.9800 . ?
C45 H45C 0.9800 . ?
C46 C51 1.404(4) . ?
C46 C47 1.409(4) . ?
C47 C48 1.410(4) . ?
C47 C55 1.505(5) . ?
C48 C49 1.365(6) . ?
C48 H48 0.9500 . ?
C49 C50 1.369(6) . ?
C49 H49 0.9500 . ?
C50 C51 1.405(4) . ?
C50 H50 0.9500 . ?
C51 C52 1.511(4) . ?
C52 C54 1.520(4) . ?
C52 C53 1.527(4) . ?
C52 H52 1.0000 . ?
C53 H53A 0.9800 . ?
C53 H53B 0.9800 . ?
C53 H53C 0.9800 . ?
C54 H54A 0.9800 . ?
C54 H54B 0.9800 . ?
C54 H54C 0.9800 . ?
C55 C56 1.536(5) . ?
C55 C57 1.551(5) . ?
C55 H55 1.0000 . ?
C56 H56A 0.9800 . ?
C56 H56B 0.9800 . ?
C56 H56C 0.9800 . ?
C57 H57A 0.9800 . ?
C57 H57B 0.9800 . ?
C57 H57C 0.9800 . ?
C58 C59 1.472(4) . ?
C59 C64 1.392(4) . ?
C59 C60 1.398(4) . ?
C60 C61 1.386(4) . ?
C60 H60 0.9500 . ?
C61 C62 1.401(4) . ?
C61 H61 0.9500 . ?
C62 C63 1.396(4) . ?
C62 C65 1.537(4) . ?
C63 C64 1.391(4) . ?
C63 H63 0.9500 . ?
C64 H64 0.9500 . ?
C65 C68 1.509(6) . ?
C65 C67 1.518(6) . ?
C65 C66 1.525(5) . ?
C66 H66A 0.9800 . ?
C66 H66B 0.9800 . ?
C66 H66C 0.9800 . ?
C67 H67A 0.9800 . ?
C67 H67B 0.9800 . ?
C67 H67C 0.9800 . ?
C68 H68A 0.9800 . ?
C68 H68B 0.9800 . ?
C68 H68C 0.9800 . ?
C69 C70 1.407(3) . ?
C69 C74 1.411(3) . ?
C70 C71 1.394(4) . ?
C70 C78 1.497(18) . ?
C70 C78A 1.553(13) . ?
C71 C72 1.374(4) . ?
C71 H71 0.9500 . ?
C72 C73 1.383(4) . ?
C72 H72 0.9500 . ?
C73 C74 1.395(4) . ?
C73 H73 0.9500 . ?
C74 C75 1.522(3) . ?
C75 C77 1.536(4) . ?
C75 C76 1.538(4) . ?
C75 H75 1.0000 . ?
C76 H76A 0.9800 . ?
C76 H76B 0.9800 . ?
C76 H76C 0.9800 . ?
C77 H77A 0.9800 . ?
C77 H77B 0.9800 . ?
C77 H77C 0.9800 . ?
C78 C79 1.518(10) . ?
C78 C80 1.526(10) . ?
C78 H78 1.0000 . ?
C79 H79A 0.9800 . ?
C79 H79B 0.9800 . ?
C79 H79C 0.9800 . ?
C80 H80A 0.9800 . ?
C80 H80B 0.9800 . ?
C80 H80C 0.9800 . ?
C81 C84 1.524(6) . ?
C81 C83 1.527(4) . ?
C81 C82 1.538(4) . ?
C82 H82A 0.9800 . ?
C82 H82B 0.9800 . ?
C82 H82C 0.9800 . ?
C83 H83A 0.9800 . ?
C83 H83B 0.9800 . ?
C83 H83C 0.9800 . ?
C84 H84A 0.9800 . ?
C84 H84B 0.9800 . ?
C84 H84C 0.9800 . ?
C87 C90 1.528(4) . ?
C87 C88 1.534(4) . ?
C87 C89 1.537(4) . ?
C88 H88A 0.9800 . ?
C88 H88B 0.9800 . ?
C88 H88C 0.9800 . ?
C89 H89A 0.9800 . ?
C89 H89B 0.9800 . ?
C89 H89C 0.9800 . ?
C90 H90A 0.9800 . ?
C90 H90B 0.9800 . ?
C90 H90C 0.9800 . ?
C91 C96 1.403(4) . ?
C91 C92 1.409(4) . ?
C92 C93 1.391(4) . ?
C92 C100 1.519(4) . ?
C93 C94 1.380(5) . ?
C93 H93 0.9500 . ?
C94 C95 1.375(5) . ?
C94 H94 0.9500 . ?
C95 C96 1.392(4) . ?
C95 H95 0.9500 . ?
C96 C97 1.531(4) . ?
C97 C98 1.535(5) . ?
C97 C99 1.537(5) . ?
C97 H97 1.0000 . ?
C98 H98A 0.9800 . ?
C98 H98B 0.9800 . ?
C98 H98C 0.9800 . ?
C99 H99A 0.9800 . ?
C99 H99B 0.9800 . ?
C99 H99C 0.9800 . ?
C100 C101 1.527(4) . ?
C100 C102 1.533(4) . ?
C100 H100 1.0000 . ?
C101 H10A 0.9800 . ?
C101 H10B 0.9800 . ?
C101 H10C 0.9800 . ?
C102 H10D 0.9800 . ?
C102 H10E 0.9800 . ?
C102 H10F 0.9800 . ?
C103 C104 1.475(4) . ?
C104 C105 1.392(4) . ?
C104 C109 1.397(4) . ?
C105 C106 1.387(4) . ?
C105 H105 0.9500 . ?
C106 C107 1.399(4) . ?
C106 H106 0.9500 . ?
C107 C108 1.390(4) . ?
C107 C110 1.530(4) . ?
C108 C109 1.385(4) . ?
C108 H108 0.9500 . ?
C109 H109 0.9500 . ?
C110 C113 1.510(6) . ?
C110 C111 1.513(5) . ?
C110 C112 1.527(5) . ?
C111 H11A 0.9800 . ?
C111 H11B 0.9800 . ?
C111 H11C 0.9800 . ?
C112 H11D 0.9800 . ?
C112 H11E 0.9800 . ?
C112 H11F 0.9800 . ?
C113 H11G 0.9800 . ?
C113 H11H 0.9800 . ?
C113 H11I 0.9800 . ?
C114 C119 1.408(4) . ?
C114 C115 1.411(3) . ?
C115 C116 1.401(4) . ?
C115 C123 1.523(4) . ?
C116 C117 1.376(4) . ?
C116 H116 0.9500 . ?
C117 C118 1.377(4) . ?
C117 H117 0.9500 . ?
C118 C119 1.389(4) . ?
C118 H118 0.9500 . ?
C119 C169 1.47(3) . ?
C119 C120 1.564(19) . ?
C120 C121 1.525(9) . ?
C120 C122 1.526(9) . ?
C120 H120 1.0000 . ?
C121 H12A 0.9800 . ?
C121 H12B 0.9800 . ?
C121 H12C 0.9800 . ?
C122 H12D 0.9800 . ?
C122 H12E 0.9800 . ?
C122 H12F 0.9800 . ?
C123 C124 1.537(4) . ?
C123 C125 1.538(4) . ?
C123 H123 1.0000 . ?
C124 H1 0.9800 . ?
C124 H2 0.9800 . ?
C124 H3 0.9800 . ?
C125 H4 0.9800 . ?
C125 H5 0.9800 . ?
C125 H6 0.9800 . ?
C126 C127 1.410(4) . ?
C126 C131 1.412(4) . ?
C127 C128 1.401(4) . ?
C127 C135 1.527(5) . ?
C128 C129 1.372(6) . ?
C128 H128 0.9500 . ?
C129 C130 1.380(5) . ?
C129 H129 0.9500 . ?
C130 C131 1.396(4) . ?
C130 H130 0.9500 . ?
C131 C132 1.520(4) . ?
C132 C133 1.515(5) . ?
C132 C134 1.538(4) . ?
C132 H132 1.0000 . ?
C133 H13D 0.9800 . ?
C133 H13E 0.9800 . ?
C133 H13F 0.9800 . ?
C134 H13G 0.9800 . ?
C134 H13H 0.9800 . ?
C134 H13I 0.9800 . ?
C135 C136 1.522(6) . ?
C135 C137 1.539(5) . ?
C135 H135 1.0000 . ?
C136 H13J 0.9800 . ?
C136 H13K 0.9800 . ?
C136 H13L 0.9800 . ?
C137 H13A 0.9800 . ?
C137 H13B 0.9800 . ?
C137 H13C 0.9800 . ?
C138 C139 1.472(4) . ?
C139 C140 1.388(4) . ?
C139 C144 1.397(4) . ?
C140 C141 1.393(4) . ?
C140 H140 0.9500 . ?
C141 C142 1.390(4) . ?
C141 H141 0.9500 . ?
C142 C143 1.399(4) . ?
C142 C145 1.535(4) . ?
C143 C144 1.379(4) . ?
C143 H143 0.9500 . ?
C144 H144 0.9500 . ?
C145 C148 1.518(6) . ?
C145 C146 1.522(5) . ?
C145 C147 1.523(6) . ?
C146 H14A 0.9800 . ?
C146 H14B 0.9800 . ?
C146 H14C 0.9800 . ?
C147 H14D 0.9800 . ?
C147 H14E 0.9800 . ?
C147 H14F 0.9800 . ?
C148 H14G 0.9800 . ?
C148 H14H 0.9800 . ?
C148 H14I 0.9800 . ?
C149 C154 1.400(4) . ?
C149 C150 1.417(4) . ?
C150 C151 1.397(4) . ?
C150 C158 1.511(4) . ?
C151 C152 1.375(5) . ?
C151 H151 0.9500 . ?
C152 C153 1.376(4) . ?
C152 H152 0.9500 . ?
C153 C154 1.397(4) . ?
C153 H153 0.9500 . ?
C154 C155 1.521(4) . ?
C155 C156 1.531(4) . ?
C155 C157 1.532(4) . ?
C155 H155 1.0000 . ?
C156 H15D 0.9800 . ?
C156 H15E 0.9800 . ?
C156 H15F 0.9800 . ?
C157 H15A 0.9800 . ?
C157 H15B 0.9800 . ?
C157 H15C 0.9800 . ?
C158 C159 1.520(5) . ?
C158 C160 1.538(5) . ?
C158 H158 1.0000 . ?
C159 H15G 0.9800 . ?
C159 H15H 0.9800 . ?
C159 H15I 0.9800 . ?
C160 H16A 0.9800 . ?
C160 H16B 0.9800 . ?
C160 H16C 0.9800 . ?
C161 C162 1.501(6) . ?
C161 H16G 0.9800 . ?
C161 H16H 0.9800 . ?
C161 H16I 0.9800 . ?
C162 C163 1.578(6) . ?
C162 H16L 0.9900 . ?
C162 H16M 0.9900 . ?
C163 C164 1.491(6) . ?
C163 H16N 0.9900 . ?
C163 H16O 0.9900 . ?
C164 C165 1.498(6) . ?
C164 H16J 0.9900 . ?
C164 H16K 0.9900 . ?
C165 H16D 0.9800 . ?
C165 H16E 0.9800 . ?
C165 H16F 0.9800 . ?
C169 C171 1.525(11) . ?
C169 C170 1.525(11) . ?
C169 H169 1.0000 . ?
C170 H17A 0.9800 . ?
C170 H17B 0.9800 . ?
C170 H17C 0.9800 . ?
C171 H17D 0.9800 . ?
C171 H17E 0.9800 . ?
C171 H17F 0.9800 . ?
C78A C79A 1.517(9) . ?
C78A C80A 1.521(9) . ?
C78A H78A 1.0000 . ?
C79A H79D 0.9800 . ?
C79A H79E 0.9800 . ?
C79A H79F 0.9800 . ?
C80A H80D 0.9800 . ?
C80A H80E 0.9800 . ?
C80A H80F 0.9800 . ?
